data_7043543
loop_
_publ_author_name
'Liu, Bo'
'Xu, Tingting'
'Hou, Xudong'
'Wang, Yang'
'Zhang, Jun'
'Zhang, Junxiang'

_publ_section_title
;
 A Gigantic Polyoxozirconate with Visible Photoactivity
;
_journal_name_full 'Dalton Trans.'
_journal_paper_doi 10.1039/C7DT02013A
_journal_year 2017
_chemical_formula_moiety 'C196 H142 O79 Zr18'
_chemical_formula_sum 'C196 H142 O79 Zr18'
_chemical_formula_weight 5403.05
_space_group_crystal_system monoclinic
_space_group_IT_number 14
_space_group_name_Hall '-P 2ybc'
_space_group_name_H-M_alt 'P 1 21/c 1'
_symmetry_space_group_name_Hall '-P 2ybc'
_symmetry_space_group_name_H-M 'P 1 21/c 1'
_atom_sites_solution_hydrogens mixed
_audit_creation_date 2017-05-24
_audit_creation_method
;
Olex2 1.2-beta
(compiled 2017.03.28 svn.r3405 for OlexSys, GUI svn.r5337)
;
_audit_update_record
;
2017-05-24 deposited with the CCDC.
2017-07-07 downloaded from the CCDC.
;
_cell_angle_alpha 90
_cell_angle_beta 95.824(2)
_cell_angle_gamma 90
_cell_formula_units_Z 4
_cell_length_a 28.3272(9)
_cell_length_b 20.6226(6)
_cell_length_c 35.7721(11)
_cell_measurement_reflns_used 9911
_cell_measurement_temperature 298(2)
_cell_measurement_theta_max 24.11
_cell_measurement_theta_min 2.17
_cell_volume 20789.5(11)
_computing_cell_refinement 'SAINT v8.27A (Bruker, 2012)'
_computing_data_collection 'Bruker SMART'
_computing_data_reduction 'SAINT v8.27A (Bruker, 2012)'
_computing_molecular_graphics 'Olex2 (Dolomanov et al., 2009)'
_computing_publication_material 'Olex2 (Dolomanov et al., 2009)'
_computing_structure_refinement 'ShelXL (Sheldrick, 2015)'
_computing_structure_solution 'Bruker SHELXTL'
_diffrn_ambient_temperature 298.15
_diffrn_measured_fraction_theta_full 0.993
_diffrn_measured_fraction_theta_max 0.976
_diffrn_measurement_device_type 'CCD area detector'
_diffrn_measurement_method 'phi and omega scans'
_diffrn_radiation_monochromator graphite
_diffrn_radiation_type MoK\a
_diffrn_radiation_wavelength 0.71073
_diffrn_reflns_av_R_equivalents 0.1525
_diffrn_reflns_av_unetI/netI 0.2119
_diffrn_reflns_Laue_measured_fraction_full 0.993
_diffrn_reflns_Laue_measured_fraction_max 0.976
_diffrn_reflns_limit_h_max 34
_diffrn_reflns_limit_h_min -36
_diffrn_reflns_limit_k_max 26
_diffrn_reflns_limit_k_min -26
_diffrn_reflns_limit_l_max 46
_diffrn_reflns_limit_l_min -46
_diffrn_reflns_number 149136
_diffrn_reflns_point_group_measured_fraction_full 0.993
_diffrn_reflns_point_group_measured_fraction_max 0.976
_diffrn_reflns_theta_full 25.242
_diffrn_reflns_theta_max 27.488
_diffrn_reflns_theta_min 1.887
_exptl_absorpt_coefficient_mu 0.950
_exptl_absorpt_correction_T_max 0.82
_exptl_absorpt_correction_T_min 0.76
_exptl_absorpt_correction_type multi-scan
_exptl_absorpt_process_details sadabs
_exptl_crystal_colour 'pale yellow'
_exptl_crystal_density_diffrn 1.726
_exptl_crystal_description block
_exptl_crystal_F_000 10680
_exptl_crystal_size_max 0.28
_exptl_crystal_size_mid 0.24
_exptl_crystal_size_min 0.2
_platon_squeeze_details 'TITL ab P 1 21/c 1 R = 0.07'
_refine_diff_density_max 0.786
_refine_diff_density_min -0.731
_refine_diff_density_rms 0.136
_refine_ls_extinction_method none
_refine_ls_goodness_of_fit_ref 1.029
_refine_ls_hydrogen_treatment mixed
_refine_ls_matrix_type full
_refine_ls_number_parameters 2550
_refine_ls_number_reflns 46561
_refine_ls_number_restraints 148
_refine_ls_restrained_S_all 1.036
_refine_ls_R_factor_all 0.2101
_refine_ls_R_factor_gt 0.0713
_refine_ls_shift/su_max 0.112
_refine_ls_shift/su_mean 0.007
_refine_ls_structure_factor_coef Fsqd
_refine_ls_weighting_details 'w=1/[\s^2^(Fo^2^)+(0.0803P)^2^] where P=(Fo^2^+2Fc^2^)/3'
_refine_ls_weighting_scheme calc
_refine_ls_wR_factor_gt 0.1497
_refine_ls_wR_factor_ref 0.1937
_reflns_Friedel_coverage 0.000
_reflns_number_gt 19811
_reflns_number_total 46561
_reflns_threshold_expression 'I > 2\s(I)'
_cod_data_source_file c7dt02013a2.cif
_cod_data_source_block ab
_cod_database_code 7043543
_shelx_shelxl_version_number 2014/7
_shelx_space_group_comment
;
The symmetry employed for this shelxl refinement is uniquely defined
by the following loop, which should always be used as a source of
symmetry information in preference to the above space-group names.
They are only intended as comments.
;
_shelx_estimated_absorpt_t_max 0.833
_shelx_estimated_absorpt_t_min 0.777
_olex2_refinement_description
;
1. Fixed Uiso
 At 1.2 times of:
  All C(H) groups
2. Restrained distances
 H53-O53
 1 with sigma of 0.02
 H52-O52
 1 with sigma of 0.02
 C80-C83
 1.4 with sigma of 0.02
 C141-C144
 1.4 with sigma of 0.02
 C33-C37
 1.4 with sigma of 0.02
 C32-C31
 1.5 with sigma of 0.01
 C37-C33
 1.5 with sigma of 0.01
 C88-C86
 1.5 with sigma of 0.01
 C149-C147
 1.45 with sigma of 0.01
 C66-C69
 1.5 with sigma of 0.01
3. Rigid bond restraints
 O34, C116
 with sigma for 1-2 distances of 0.01 and sigma for 1-3 distances of 0.01
 C186, C187, C43, C45, C151, C152, C171, C172
 with sigma for 1-2 distances of 0.01 and sigma for 1-3 distances of 0.01
 C84, C85
 with sigma for 1-2 distances of 0.005 and sigma for 1-3 distances of 0.005
 C97, C99
 with sigma for 1-2 distances of 0.005 and sigma for 1-3 distances of 0.005
 C48, C51
 with sigma for 1-2 distances of 0.005 and sigma for 1-3 distances of 0.005
 C170, C168, C169, C195, C171, C172
 with sigma for 1-2 distances of 0.01 and sigma for 1-3 distances of 0.01
 C96, C97
 with sigma for 1-2 distances of 0.01 and sigma for 1-3 distances of 0.01
 C135, C139
 with sigma for 1-2 distances of 0.01 and sigma for 1-3 distances of 0.01
 C179, C180
 with sigma for 1-2 distances of 0.01 and sigma for 1-3 distances of 0.01
 C192, C193
 with sigma for 1-2 distances of 0.01 and sigma for 1-3 distances of 0.01
 C90, C91
 with sigma for 1-2 distances of 0.005 and sigma for 1-3 distances of 0.005
4. Uiso/Uaniso restraints and constraints
C90 \\sim C92: within 2A with sigma of 0.01 and sigma for terminal atoms of 0.02
Uanis(C187) \\sim Ueq, Uanis(C186) \\sim Ueq, Uanis(C185) \\sim Ueq,
Uanis(C183) \\sim Ueq, Uanis(C181) \\sim Ueq, Uanis(C184) \\sim Ueq: with sigma
of 0.01 and sigma for terminal atoms of 0.02
Uanis(C172) \\sim Ueq, Uanis(C170) \\sim Ueq, Uanis(C168) \\sim Ueq,
Uanis(C169) \\sim Ueq, Uanis(C195) \\sim Ueq, Uanis(C171) \\sim Ueq: with sigma
of 0.01 and sigma for terminal atoms of 0.02
5. Rigid body (RIGU) restrains
 C183, C185, C186, C187, C184, C181
 with sigma for 1-2 distances of 0.01 and sigma for 1-3 distances of 0.01
6.a Aromatic/amide H refined with riding coordinates:
 C4(H4), C9(H9), C10(H10), C11(H11), C12(H12), C15(H15), C16(H16), C17(H17),
 C18(H18), C19(H19), C22(H22), C23(H23), C24(H24), C25(H25), C26(H26), C32(H32),
  C28(H28), C29(H29), C30(H30), C31(H31), C34(H34), C36(H36), C35(H35),
 C38(H38), C37(H37), C41(H41), C42(H42), C43(H43), C44(H44), C45(H45), C47(H47),
  C48(H48), C49(H49), C50(H50), C51(H51), C54(H54), C55(H55), C56(H56),
 C57(H57), C58(H58), C60(H60), C62(H62), C63(H63), C64(H64), C65(H65), C68(H68),
  C70(H70), C72(H72), C71(H71), C69(H69), C74(H74), C76(H76), C77(H77),
 C78(H78), C79(H79), C81(H81), C82(H82), C83(H83), C84(H84), C85(H85), C89(H89),
  C92(H92), C90(H90), C91(H91), C88(H88), C95(H95), C96(H96), C97(H97),
 C98(H98), C99(H99), C101(H101), C103(H103), C104(H104), C105(H105), C106(H106),
  C108(H108), C110(H110), C111(H111), C112(H112), C113(H113), C115(H115),
 C117(H117), C118(H118), C120(H120), C122(H122), C123(H123), C124(H124),
 C127(H127), C128(H128), C129(H129), C134(H134), C135(H135), C136(H136),
 C137(H137), C138(H138), C139(H139), C144(H144), C142(H142), C194(H194),
 C145(H145), C143(H143), C149(H149), C152(H152), C151(H151), C150(H150),
 C148(H148), C153(H153), C154(H154), C155(H155), C156(H156), C157(H157),
 C158(H158), C159(H159), C160(H160), C161(H161), C164(H164), C165(H165),
 C172(H172), C170(H170), C169(H169), C195(H195), C171(H171), C174(H174),
 C175(H175), C177(H177), C178(H178), C179(H179), C180(H180), C183(H183),
 C185(H185), C186(H186), C187(H187), C184(H184), C188(H188), C189(H189),
 C190(H190), C191(H191), C192(H192), C193(H193), C196(H196)
6.b Fitted hexagon refined as free rotating group:
 C32(C28,C27,C29,C30,C31), C33(C34,C36,C35,C38,C37), C66(C68,C70,C72,C71,C69),
 C86(C89,C92,C90,C91,C88), C141(C144,C142,C194,C145,C143), C147(C149,C152,C151,
 C150,C148), C172(C170,C168,C169,C195,C171), C183(C185,C186,C187,C184,C181)
;
_olex2_submission_special_instructions 'No special instructions were received'

loop_
_space_group_symop_operation_xyz
'x, y, z'
'-x, y+1/2, -z+1/2'
'-x, -y, -z'
'x, -y-1/2, z-1/2'

loop_
_atom_site_label
_atom_site_type_symbol
_atom_site_fract_x
_atom_site_fract_y
_atom_site_fract_z
_atom_site_U_iso_or_equiv
_atom_site_adp_type
_atom_site_occupancy
_atom_site_site_symmetry_order
_atom_site_calc_flag
_atom_site_refinement_flags_posn
_atom_site_refinement_flags_adp
Zr1 Zr 0.26070(3) 0.45942(4) 0.86865(2) 0.0348(2) Uani 1 1 d . .
Zr2 Zr 0.25949(3) 0.80659(4) 0.88799(2) 0.0347(2) Uani 1 1 d . .
Zr3 Zr 0.18074(3) 0.66739(4) 0.92217(2) 0.0336(2) Uani 1 1 d . .
Zr4 Zr 0.20018(3) 0.82176(4) 0.80015(2) 0.0355(2) Uani 1 1 d . .
Zr5 Zr 0.18046(3) 0.57411(4) 0.84598(2) 0.0321(2) Uani 1 1 d . .
Zr6 Zr 0.13754(3) 0.68803(4) 0.78677(2) 0.0335(2) Uani 1 1 d . .
Zr7 Zr 0.29360(3) 0.62214(4) 0.87693(2) 0.0322(2) Uani 1 1 d . .
Zr8 Zr 0.30555(3) 0.74972(4) 0.79636(2) 0.0351(2) Uani 1 1 d . .
Zr9 Zr 0.26252(3) 0.60016(4) 0.78454(2) 0.0348(2) Uani 1 1 d . .
Zr10 Zr 0.35236(3) 0.72948(4) 0.93579(2) 0.0383(2) Uani 1 1 d . .
Zr11 Zr 0.15639(3) 0.49902(4) 0.92682(2) 0.0374(2) Uani 1 1 d . .
Zr12 Zr 0.14023(3) 0.80051(4) 0.87759(2) 0.0374(2) Uani 1 1 d . .
Zr13 Zr 0.07578(3) 0.63455(4) 0.86917(2) 0.0369(2) Uani 1 1 d . .
Zr14 Zr 0.22622(3) 0.95676(4) 0.84985(3) 0.0430(2) Uani 1 1 d . .
Zr15 Zr 0.22382(3) 0.74337(4) 0.71947(2) 0.0386(2) Uani 1 1 d . .
Zr16 Zr 0.34568(3) 0.53840(4) 0.94834(2) 0.0387(2) Uani 1 1 d . .
Zr17 Zr 0.28276(3) 0.90961(4) 0.76068(3) 0.0441(2) Uani 1 1 d . .
Zr18 Zr 0.34336(3) 0.91359(4) 0.90878(3) 0.0502(3) Uani 1 1 d . .
O37 O 0.13917(17) 0.5856(2) 0.89388(14) 0.0327(13) Uani 1 1 d . .
O40 O 0.3090(2) 0.7352(3) 0.97913(17) 0.0481(16) Uani 1 1 d . .
O43 O 0.29784(18) 0.6597(2) 0.82380(15) 0.0364(14) Uani 1 1 d . .
O46 O 0.19771(18) 0.4963(2) 0.88207(14) 0.0367(14) Uani 1 1 d . .
O30 O 0.25395(18) 0.8118(2) 0.76082(15) 0.0384(14) Uani 1 1 d . .
O13 O 0.17442(19) 0.7556(3) 0.75844(15) 0.0399(15) Uani 1 1 d . .
O38 O 0.19604(18) 0.8583(2) 0.85767(14) 0.0339(14) Uani 1 1 d . .
O28 O 0.2820(2) 0.9038(2) 0.87442(16) 0.0422(15) Uani 1 1 d . .
O33 O 0.3121(2) 0.4470(3) 0.82739(17) 0.0458(16) Uani 1 1 d . .
O44 O 0.25342(18) 0.5506(2) 0.83705(13) 0.0291(13) Uani 1 1 d . .
O19 O 0.2257(2) 0.4548(3) 0.96025(18) 0.0499(17) Uani 1 1 d . .
O35 O 0.3608(2) 0.5817(3) 0.85770(17) 0.0479(16) Uani 1 1 d . .
O6 O 0.12296(18) 0.7042(2) 0.88841(14) 0.0354(14) Uani 1 1 d . .
O2 O 0.29495(17) 0.7180(2) 0.89570(15) 0.0368(14) Uani 1 1 d . .
O25 O 0.3974(2) 0.8026(3) 0.97328(18) 0.0585(19) Uani 1 1 d . .
O34 O 0.4121(2) 0.6839(3) 0.96939(19) 0.060(2) Uani 1 1 d . U
O17 O 0.29375(18) 0.5265(2) 0.90410(15) 0.0370(14) Uani 1 1 d . .
O1 O 0.20042(18) 0.7611(3) 0.90476(15) 0.0389(15) Uani 1 1 d . .
O45 O 0.25794(18) 0.7791(2) 0.83204(15) 0.0347(14) Uani 1 1 d . .
O3 O 0.33949(18) 0.6296(2) 0.92787(15) 0.0371(14) Uani 1 1 d . .
O26 O 0.4004(2) 0.7282(3) 0.89431(18) 0.0472(16) Uani 1 1 d . .
O14 O 0.1603(2) 0.6980(3) 0.68952(16) 0.0505(17) Uani 1 1 d . .
O16 O 0.11767(18) 0.6231(2) 0.82568(14) 0.0353(14) Uani 1 1 d . .
O21 O 0.2258(2) 0.3720(3) 0.88669(18) 0.0494(17) Uani 1 1 d . .
O42 O 0.3675(2) 0.7538(3) 0.83754(17) 0.0455(16) Uani 1 1 d . .
O8 O 0.2401(2) 0.8614(3) 0.93813(17) 0.0489(16) Uani 1 1 d . .
O18 O 0.3167(2) 0.3953(3) 0.89366(18) 0.0511(17) Uani 1 1 d . .
O9 O 0.1797(3) 0.9736(3) 0.89368(17) 0.0549(18) Uani 1 1 d . .
O29 O 0.2365(2) 0.9095(2) 0.80126(15) 0.0437(15) Uani 1 1 d . .
O39 O 0.2968(3) 0.9370(3) 0.95190(17) 0.0562(18) Uani 1 1 d . .
O50 O 0.19545(19) 0.6288(3) 0.79705(14) 0.0378(14) Uani 1 1 d . .
O10 O 0.3050(3) 0.8757(3) 0.70721(19) 0.068(2) Uani 1 1 d . .
O27 O 0.32821(19) 0.8204(3) 0.91650(16) 0.0453(16) Uani 1 1 d . .
O5 O 0.2380(2) 0.6910(3) 0.96579(16) 0.0433(15) Uani 1 1 d . .
O22 O 0.1601(2) 0.3917(3) 0.91503(18) 0.0509(17) Uani 1 1 d . .
O32 O 0.3555(2) 0.4344(3) 0.94536(18) 0.0505(17) Uani 1 1 d . .
O24 O 0.2185(2) 0.4234(3) 0.81806(17) 0.0475(17) Uani 1 1 d . .
O31 O 0.3962(2) 0.5266(3) 0.90590(18) 0.0514(17) Uani 1 1 d . .
O23 O 0.0918(2) 0.4678(3) 0.89315(17) 0.0506(17) Uani 1 1 d . .
O7 O 0.1211(2) 0.9008(3) 0.89032(18) 0.0516(17) Uani 1 1 d . .
O36 O 0.2917(2) 0.5682(3) 0.98707(18) 0.0570(18) Uani 1 1 d . .
O41 O 0.3436(2) 0.4973(3) 1.00690(17) 0.0616(19) Uani 1 1 d . .
O11 O 0.26235(19) 0.6933(2) 0.75989(15) 0.0400(15) Uani 1 1 d . .
O20 O 0.1576(2) 0.4515(3) 0.98287(17) 0.0590(19) Uani 1 1 d . .
O12 O 0.3302(2) 0.6038(3) 0.75586(18) 0.0517(17) Uani 1 1 d . .
O4 O 0.1379(2) 0.7083(3) 0.96329(16) 0.0495(16) Uani 1 1 d . .
O15 O 0.1182(2) 0.6502(3) 0.73148(17) 0.0497(17) Uani 1 1 d . .
O48 O 0.3278(2) 0.9716(3) 0.80643(19) 0.0580(18) Uani 1 1 d . .
O47 O 0.2579(3) 1.0122(3) 0.75639(19) 0.062(2) Uani 1 1 d . .
O58 O 0.14967(18) 0.7611(2) 0.82535(14) 0.0364(14) Uani 1 1 d . .
O49 O 0.1386(2) 0.8814(3) 0.78729(18) 0.0545(18) Uani 1 1 d . .
O52 O 0.1938(2) 0.5789(3) 0.95304(16) 0.0389(15) Uani 1 1 d D .
O56 O 0.2805(2) 0.7777(3) 0.68844(18) 0.0572(18) Uani 1 1 d . .
O55 O 0.1911(2) 0.8284(3) 0.69134(17) 0.0557(18) Uani 1 1 d . .
O51 O 0.0980(2) 0.5415(3) 0.95799(16) 0.0482(16) Uani 1 1 d . .
O53 O 0.3335(2) 0.8443(3) 0.78820(17) 0.0474(16) Uani 1 1 d D .
O57 O 0.3384(3) 1.0158(3) 0.90253(19) 0.0620(19) Uani 1 1 d . .
O54 O 0.3925(3) 0.9070(3) 0.9577(2) 0.080(3) Uani 1 1 d . .
O59 O 0.22181(18) 0.6359(2) 0.88152(14) 0.0313(13) Uani 1 1 d . .
O60 O 0.2840(2) 0.5003(3) 0.77526(17) 0.0502(17) Uani 1 1 d . .
O61 O 0.4099(2) 0.5766(3) 0.97810(18) 0.0580(19) Uani 1 1 d . .
O62 O 0.1546(2) 0.9731(3) 0.81899(17) 0.0502(17) Uani 1 1 d . .
O63 O 0.2279(2) 0.5816(3) 0.72738(18) 0.0508(17) Uani 1 1 d . .
O64 O 0.1627(2) 0.4979(3) 0.80472(16) 0.0488(17) Uani 1 1 d . .
O68 O 0.0511(2) 0.6057(3) 0.92019(17) 0.0540(17) Uani 1 1 d . .
O67 O 0.0505(2) 0.5370(3) 0.85503(18) 0.0561(18) Uani 1 1 d . .
O66 O 0.0251(2) 0.6553(3) 0.82057(18) 0.0541(18) Uani 1 1 d . .
O65 O 0.0276(2) 0.7158(3) 0.88263(18) 0.0557(18) Uani 1 1 d . .
C1 C 0.3043(3) 0.8289(5) 0.6846(3) 0.049(3) Uani 1 1 d . .
C2 C 0.4073(3) 0.8618(6) 0.9789(3) 0.055(3) Uani 1 1 d . .
C3 C 0.1400(3) 0.9507(5) 0.9026(3) 0.044(2) Uani 1 1 d . .
O69 O 0.2467(2) 0.6579(3) 0.68699(16) 0.0523(17) Uani 1 1 d . .
O70 O 0.0629(2) 0.7130(3) 0.78004(17) 0.0534(17) Uani 1 1 d . .
O71 O 0.3558(2) 0.7064(3) 0.76191(18) 0.0563(18) Uani 1 1 d . .
C4 C 0.0383(3) 0.5571(4) 1.0154(3) 0.050(3) Uani 1 1 d . .
H4 H 0.0661 0.5337 1.0216 0.060 Uiso 1 1 calc R .
C5 C 0.0291(3) 0.5850(4) 0.9805(3) 0.040(2) Uani 1 1 d . .
C6 C 0.0626(3) 0.5756(4) 0.9517(3) 0.042(2) Uani 1 1 d . .
C7 C 0.3085(3) 0.5307(5) 1.0144(3) 0.051(3) Uani 1 1 d . .
C8 C 0.1260(3) 0.6662(4) 0.6978(3) 0.046(2) Uani 1 1 d . .
O72 O 0.3482(3) 0.9657(3) 0.7500(2) 0.066(2) Uani 1 1 d . .
O77 O 0.1122(2) 0.8013(3) 0.93567(17) 0.0507(17) Uani 1 1 d . .
O76 O 0.0642(2) 0.8028(3) 0.86037(17) 0.0519(17) Uani 1 1 d . .
O75 O 0.2379(2) 1.0407(3) 0.8148(2) 0.0603(19) Uani 1 1 d . .
O74 O 0.2617(3) 1.0361(3) 0.88708(19) 0.0603(19) Uani 1 1 d . .
O73 O 0.2174(3) 0.9185(3) 0.7202(2) 0.076(2) Uani 1 1 d . .
O78 O 0.3959(3) 0.9031(4) 0.8756(3) 0.092(3) Uani 1 1 d . .
C9 C -0.0128(4) 0.6195(5) 0.9719(3) 0.062(3) Uani 1 1 d . .
H9 H -0.0187 0.6388 0.9484 0.074 Uiso 1 1 calc R .
C10 C 0.0056(4) 0.5643(5) 1.0408(3) 0.065(3) Uani 1 1 d . .
H10 H 0.0119 0.5462 1.0646 0.078 Uiso 1 1 calc R .
C11 C -0.0375(4) 0.5986(6) 1.0320(3) 0.077(4) Uani 1 1 d . .
H11 H -0.0594 0.6024 1.0495 0.093 Uiso 1 1 calc R .
C12 C -0.0460(4) 0.6256(6) 0.9975(3) 0.076(3) Uani 1 1 d . .
H12 H -0.0740 0.6483 0.9910 0.091 Uiso 1 1 calc R .
C13 C 0.1686(3) 0.2884(5) 0.8891(3) 0.055(3) Uani 1 1 d . .
C14 C 0.1867(4) 0.3558(4) 0.8977(3) 0.046(3) Uani 1 1 d . .
C15 C 0.1841(4) 0.2541(5) 0.8599(3) 0.065(3) Uani 1 1 d . .
H15 H 0.2068 0.2719 0.8459 0.078 Uiso 1 1 calc R .
C16 C 0.1341(4) 0.2627(5) 0.9096(4) 0.081(4) Uani 1 1 d . .
H16 H 0.1228 0.2862 0.9290 0.098 Uiso 1 1 calc R .
C17 C 0.1661(5) 0.1932(6) 0.8514(4) 0.096(4) Uani 1 1 d . .
H17 H 0.1761 0.1701 0.8313 0.115 Uiso 1 1 calc R .
C18 C 0.1170(5) 0.2023(6) 0.9007(5) 0.106(5) Uani 1 1 d . .
H18 H 0.0937 0.1847 0.9141 0.127 Uiso 1 1 calc R .
C19 C 0.1336(5) 0.1671(6) 0.8723(5) 0.097(5) Uani 1 1 d . .
H19 H 0.1226 0.1251 0.8674 0.117 Uiso 1 1 calc R .
C20 C -0.0209(3) 0.7117(5) 0.7733(3) 0.049(3) Uani 1 1 d . .
C21 C 0.0252(3) 0.6916(4) 0.7925(3) 0.042(2) Uani 1 1 d . .
C22 C -0.0240(4) 0.7517(5) 0.7426(3) 0.069(3) Uani 1 1 d . .
H22 H 0.0033 0.7700 0.7348 0.082 Uiso 1 1 calc R .
C23 C -0.0623(4) 0.6885(6) 0.7855(3) 0.085(4) Uani 1 1 d . .
H23 H -0.0612 0.6622 0.8067 0.102 Uiso 1 1 calc R .
C24 C -0.1054(4) 0.7041(7) 0.7663(4) 0.108(5) Uani 1 1 d . .
H24 H -0.1331 0.6876 0.7745 0.129 Uiso 1 1 calc R .
C25 C -0.1080(5) 0.7432(8) 0.7355(4) 0.114(6) Uani 1 1 d . .
H25 H -0.1374 0.7547 0.7233 0.137 Uiso 1 1 calc R .
C26 C -0.0684(5) 0.7649(7) 0.7230(3) 0.097(5) Uani 1 1 d . .
H26 H -0.0701 0.7891 0.7010 0.117 Uiso 1 1 calc R .
C32 C 0.0130(2) 0.6034(4) 0.6458(3) 0.120(5) Uani 1 1 d D .
H32 H -0.0172 0.5910 0.6510 0.144 Uiso 1 1 calc R .
C28 C 0.0460(3) 0.6243(4) 0.67469(17) 0.081(4) Uani 1 1 d G .
H28 H 0.0379 0.6260 0.6992 0.097 Uiso 1 1 calc R .
C27 C 0.0912(2) 0.6428(3) 0.66693(17) 0.048(3) Uani 1 1 d G .
C29 C 0.1034(2) 0.6403(4) 0.6303(2) 0.079(4) Uani 1 1 d G .
H29 H 0.1336 0.6527 0.6251 0.095 Uiso 1 1 calc R .
C30 C 0.0704(3) 0.6194(4) 0.60140(15) 0.110(5) Uani 1 1 d G .
H30 H 0.0785 0.6177 0.5769 0.132 Uiso 1 1 calc R .
C31 C 0.0252(3) 0.6009(4) 0.6092(2) 0.096(4) Uani 1 1 d DG .
H31 H 0.0031 0.5869 0.5898 0.115 Uiso 1 1 calc R .
C33 C 0.4422(2) 0.8783(4) 1.01134(18) 0.063(3) Uani 1 1 d D .
C34 C 0.4668(3) 0.8308(3) 1.0330(2) 0.089(4) Uani 1 1 d G .
H34 H 0.4604 0.7872 1.0281 0.107 Uiso 1 1 calc R .
C36 C 0.5008(3) 0.8484(4) 1.0619(2) 0.105(5) Uani 1 1 d G .
H36 H 0.5172 0.8167 1.0764 0.126 Uiso 1 1 calc R .
C35 C 0.5104(3) 0.9136(5) 1.0692(2) 0.109(5) Uani 1 1 d G .
H35 H 0.5332 0.9254 1.0886 0.131 Uiso 1 1 calc R .
C38 C 0.4859(3) 0.9611(3) 1.0476(3) 0.154(8) Uani 1 1 d G .
H38 H 0.4923 1.0047 1.0524 0.185 Uiso 1 1 calc R .
C37 C 0.4518(3) 0.9435(3) 1.0186(2) 0.117(6) Uani 1 1 d DG .
H37 H 0.4354 0.9752 1.0042 0.140 Uiso 1 1 calc R .
C39 C 0.2570(4) 0.9093(5) 0.9575(3) 0.055(3) Uani 1 1 d . .
C40 C 0.2299(4) 0.9348(5) 0.9881(3) 0.061(3) Uani 1 1 d . .
C41 C 0.1657(5) 0.9278(8) 1.0259(4) 0.108(5) Uani 1 1 d . .
H41 H 0.1380 0.9076 1.0315 0.130 Uiso 1 1 calc R .
C42 C 0.1903(5) 0.9052(6) 0.9962(3) 0.073(3) Uani 1 1 d . .
H42 H 0.1789 0.8695 0.9822 0.088 Uiso 1 1 calc R .
C43 C 0.1839(7) 0.9811(10) 1.0467(5) 0.136(8) Uani 1 1 d . U
H43 H 0.1695 0.9955 1.0674 0.163 Uiso 1 1 calc R .
C44 C 0.2458(5) 0.9883(6) 1.0080(4) 0.096(4) Uani 1 1 d . .
H44 H 0.2731 1.0096 1.0022 0.116 Uiso 1 1 calc R .
C45 C 0.2218(7) 1.0104(8) 1.0364(5) 0.122(6) Uani 1 1 d . U
H45 H 0.2324 1.0479 1.0490 0.147 Uiso 1 1 calc R .
C46 C 0.1175(4) 0.9875(5) 0.9317(3) 0.056(3) Uani 1 1 d . .
C47 C 0.0768(4) 0.9645(6) 0.9432(3) 0.078(4) Uani 1 1 d . .
H47 H 0.0631 0.9276 0.9316 0.093 Uiso 1 1 calc R .
C48 C 0.0749(6) 1.0469(8) 0.9870(4) 0.108(5) Uani 1 1 d . U
H48 H 0.0602 1.0670 1.0061 0.129 Uiso 1 1 calc R .
C49 C 0.1388(5) 1.0414(6) 0.9474(3) 0.087(4) Uani 1 1 d . .
H49 H 0.1671 1.0569 0.9396 0.105 Uiso 1 1 calc R .
C50 C 0.1163(7) 1.0737(6) 0.9764(4) 0.115(5) Uani 1 1 d . .
H50 H 0.1291 1.1114 0.9876 0.137 Uiso 1 1 calc R .
C51 C 0.0551(6) 0.9936(7) 0.9712(4) 0.125(6) Uani 1 1 d . U
H51 H 0.0272 0.9767 0.9790 0.150 Uiso 1 1 calc R .
C52 C 0.0305(4) 0.7767(5) 0.8752(3) 0.050(3) Uani 1 1 d . .
C53 C -0.0097(4) 0.8161(5) 0.8848(3) 0.058(3) Uani 1 1 d . .
C54 C -0.0467(6) 0.9196(7) 0.8898(4) 0.106(5) Uani 1 1 d . .
H54 H -0.0462 0.9643 0.8865 0.128 Uiso 1 1 calc R .
C55 C -0.0104(4) 0.8800(6) 0.8785(3) 0.075(4) Uani 1 1 d . .
H55 H 0.0136 0.8986 0.8662 0.090 Uiso 1 1 calc R .
C56 C -0.0836(5) 0.8891(10) 0.9062(4) 0.121(7) Uani 1 1 d . .
H56 H -0.1089 0.9140 0.9126 0.145 Uiso 1 1 calc R .
C57 C -0.0472(4) 0.7905(7) 0.9028(4) 0.094(4) Uani 1 1 d . .
H57 H -0.0468 0.7463 0.9081 0.113 Uiso 1 1 calc R .
C58 C -0.0836(5) 0.8257(8) 0.9128(4) 0.119(6) Uani 1 1 d . .
H58 H -0.1082 0.8064 0.9241 0.143 Uiso 1 1 calc R .
C59 C 0.1113(3) 0.7581(5) 0.9608(3) 0.044(2) Uani 1 1 d . .
C60 C 0.0797(3) 0.7237(5) 1.0198(3) 0.059(3) Uani 1 1 d . .
H60 H 0.1036 0.6927 1.0226 0.071 Uiso 1 1 calc R .
C61 C 0.0778(3) 0.7647(5) 0.9890(3) 0.054(3) Uani 1 1 d . .
C62 C 0.0479(4) 0.7263(6) 1.0467(3) 0.075(3) Uani 1 1 d . .
H62 H 0.0513 0.6995 1.0677 0.090 Uiso 1 1 calc R .
C63 C 0.0113(5) 0.7697(7) 1.0414(4) 0.100(5) Uani 1 1 d . .
H63 H -0.0108 0.7716 1.0589 0.120 Uiso 1 1 calc R .
C64 C 0.0061(5) 0.8112(7) 1.0104(4) 0.122(6) Uani 1 1 d . .
H64 H -0.0191 0.8403 1.0070 0.147 Uiso 1 1 calc R .
C65 C 0.0404(4) 0.8076(6) 0.9844(3) 0.090(4) Uani 1 1 d . .
H65 H 0.0376 0.8350 0.9636 0.107 Uiso 1 1 calc R .
C66 C 0.44773(19) 0.7224(3) 0.8446(2) 0.053(3) Uani 1 1 d D .
C68 C 0.4554(2) 0.7398(3) 0.80813(18) 0.068(3) Uani 1 1 d G .
H68 H 0.4311 0.7587 0.7924 0.082 Uiso 1 1 calc R .
C70 C 0.4994(3) 0.7290(4) 0.79524(18) 0.088(4) Uani 1 1 d G .
H70 H 0.5045 0.7407 0.7709 0.106 Uiso 1 1 calc R .
C72 C 0.5357(2) 0.7008(4) 0.8188(3) 0.121(6) Uani 1 1 d G .
H72 H 0.5652 0.6935 0.8102 0.145 Uiso 1 1 calc R .
C71 C 0.5281(2) 0.6834(4) 0.8552(2) 0.128(6) Uani 1 1 d G .
H71 H 0.5524 0.6645 0.8710 0.153 Uiso 1 1 calc R .
C69 C 0.4841(3) 0.6942(4) 0.86810(17) 0.085(4) Uani 1 1 d DG .
H69 H 0.4790 0.6825 0.8925 0.102 Uiso 1 1 calc R .
C67 C 0.4022(3) 0.7358(4) 0.8599(3) 0.043(2) Uani 1 1 d . .
C73 C 0.2425(3) 0.5993(5) 0.6956(3) 0.048(3) Uani 1 1 d . .
C74 C 0.2911(5) 0.5591(6) 0.6471(3) 0.081(4) Uani 1 1 d . .
H74 H 0.3046 0.6002 0.6464 0.097 Uiso 1 1 calc R .
C75 C 0.2559(4) 0.5468(5) 0.6701(3) 0.063(3) Uani 1 1 d . .
C76 C 0.3061(6) 0.5092(8) 0.6248(4) 0.108(5) Uani 1 1 d . .
H76 H 0.3303 0.5166 0.6096 0.130 Uiso 1 1 calc R .
C77 C 0.2352(5) 0.4875(6) 0.6705(3) 0.097(4) Uani 1 1 d . .
H77 H 0.2119 0.4791 0.6863 0.116 Uiso 1 1 calc R .
C78 C 0.2859(7) 0.4510(8) 0.6253(4) 0.124(6) Uani 1 1 d . .
H78 H 0.2970 0.4178 0.6109 0.148 Uiso 1 1 calc R .
C79 C 0.2497(6) 0.4388(6) 0.6464(4) 0.116(6) Uani 1 1 d . .
H79 H 0.2345 0.3987 0.6449 0.139 Uiso 1 1 calc R .
C80 C 0.3329(4) 0.8319(6) 0.6524(3) 0.069(3) Uani 1 1 d D .
C81 C 0.3310(4) 0.7868(7) 0.6250(4) 0.091(4) Uani 1 1 d . .
H81 H 0.3117 0.7507 0.6268 0.109 Uiso 1 1 calc R .
C82 C 0.3564(5) 0.7923(9) 0.5948(4) 0.130(6) Uani 1 1 d . .
H82 H 0.3551 0.7591 0.5771 0.156 Uiso 1 1 calc R .
C83 C 0.3591(5) 0.8873(7) 0.6476(4) 0.115(5) Uani 1 1 d D .
H83 H 0.3608 0.9203 0.6654 0.139 Uiso 1 1 calc R .
C84 C 0.3838(6) 0.8929(9) 0.6143(5) 0.143(7) Uani 1 1 d . U
H84 H 0.4004 0.9305 0.6097 0.172 Uiso 1 1 calc R .
C85 C 0.3825(6) 0.8432(10) 0.5903(5) 0.139(7) Uani 1 1 d . U
H85 H 0.4005 0.8450 0.5700 0.166 Uiso 1 1 calc R .
C86 C 0.3879(2) 1.0427(3) 0.7914(2) 0.063(3) Uani 1 1 d D .
C89 C 0.4176(3) 1.0614(4) 0.7647(2) 0.119(6) Uani 1 1 d G .
H89 H 0.4161 1.0400 0.7417 0.142 Uiso 1 1 calc R .
C92 C 0.4495(3) 1.1120(4) 0.7723(3) 0.150(6) Uani 1 1 d G U
H92 H 0.4694 1.1245 0.7544 0.180 Uiso 1 1 calc R .
C90 C 0.4517(3) 1.1440(4) 0.8066(3) 0.147(6) Uani 1 1 d G U
H90 H 0.4730 1.1779 0.8118 0.177 Uiso 1 1 calc R .
C91 C 0.4220(3) 1.1253(4) 0.8333(2) 0.121(5) Uani 1 1 d G U
H91 H 0.4235 1.1467 0.8563 0.145 Uiso 1 1 calc R .
C88 C 0.3901(3) 1.0747(4) 0.8257(2) 0.092(4) Uani 1 1 d DG .
H88 H 0.3702 1.0622 0.8436 0.110 Uiso 1 1 calc R .
C87 C 0.3540(4) 0.9904(5) 0.7819(3) 0.055(3) Uani 1 1 d . .
C93 C 0.1861(4) 0.4476(5) 0.7970(3) 0.045(2) Uani 1 1 d . .
C94 C 0.1721(4) 0.4148(5) 0.7605(3) 0.061(3) Uani 1 1 d . .
C95 C 0.1967(5) 0.3616(5) 0.7493(3) 0.079(4) Uani 1 1 d . .
H95 H 0.2214 0.3445 0.7654 0.095 Uiso 1 1 calc R .
C96 C 0.1854(6) 0.3338(7) 0.7151(4) 0.112(5) Uani 1 1 d . U
H96 H 0.2042 0.3006 0.7071 0.134 Uiso 1 1 calc R .
C97 C 0.1469(7) 0.3540(8) 0.6925(5) 0.144(7) Uani 1 1 d . U
H97 H 0.1368 0.3300 0.6712 0.172 Uiso 1 1 calc R .
C98 C 0.1336(4) 0.4395(7) 0.7368(3) 0.099(4) Uani 1 1 d . .
H98 H 0.1158 0.4742 0.7444 0.118 Uiso 1 1 calc R .
C99 C 0.1225(5) 0.4095(8) 0.7006(4) 0.126(6) Uani 1 1 d . U
H99 H 0.0994 0.4271 0.6831 0.151 Uiso 1 1 calc R .
C100 C 0.3111(3) 0.4588(4) 0.7927(3) 0.043(2) Uani 1 1 d . .
C101 C 0.3328(5) 0.4176(6) 0.7305(3) 0.085(4) Uani 1 1 d . .
H101 H 0.3061 0.4378 0.7185 0.103 Uiso 1 1 calc R .
C102 C 0.3422(4) 0.4221(5) 0.7693(3) 0.065(3) Uani 1 1 d . .
C103 C 0.3624(6) 0.3840(8) 0.7099(4) 0.136(7) Uani 1 1 d . .
H103 H 0.3546 0.3811 0.6841 0.163 Uiso 1 1 calc R .
C104 C 0.3825(5) 0.3939(6) 0.7860(4) 0.101(5) Uani 1 1 d . .
H104 H 0.3906 0.3965 0.8118 0.121 Uiso 1 1 calc R .
C105 C 0.4021(8) 0.3549(9) 0.7248(5) 0.159(8) Uani 1 1 d . .
H105 H 0.4218 0.3324 0.7101 0.191 Uiso 1 1 calc R .
C106 C 0.4121(6) 0.3597(8) 0.7619(5) 0.141(7) Uani 1 1 d . .
H106 H 0.4396 0.3401 0.7729 0.169 Uiso 1 1 calc R .
C107 C 0.3532(3) 0.3987(4) 0.9164(3) 0.047(2) Uani 1 1 d . .
C108 C 0.4366(4) 0.3670(6) 0.9330(3) 0.077(4) Uani 1 1 d . .
H108 H 0.4365 0.3915 0.9548 0.093 Uiso 1 1 calc R .
C109 C 0.3958(4) 0.3608(5) 0.9088(3) 0.055(3) Uani 1 1 d . .
C110 C 0.4783(5) 0.3358(8) 0.9243(5) 0.112(5) Uani 1 1 d . .
H110 H 0.5057 0.3386 0.9409 0.135 Uiso 1 1 calc R .
C111 C 0.3947(5) 0.3244(5) 0.8782(4) 0.087(4) Uani 1 1 d . .
H111 H 0.3667 0.3188 0.8627 0.105 Uiso 1 1 calc R .
C112 C 0.4785(6) 0.3031(9) 0.8932(5) 0.124(6) Uani 1 1 d . .
H112 H 0.5070 0.2858 0.8870 0.149 Uiso 1 1 calc R .
C113 C 0.4381(6) 0.2936(7) 0.8695(4) 0.124(6) Uani 1 1 d . .
H113 H 0.4385 0.2678 0.8482 0.149 Uiso 1 1 calc R .
C114 C 0.4843(3) 0.6265(5) 0.9700(3) 0.055(3) Uani 1 1 d . .
C115 C 0.5067(4) 0.5656(5) 0.9671(3) 0.070(3) Uani 1 1 d . .
H115 H 0.4892 0.5274 0.9667 0.084 Uiso 1 1 calc R .
C116 C 0.4317(3) 0.6312(5) 0.9721(3) 0.052(3) Uani 1 1 d . U
C117 C 0.5116(4) 0.6830(5) 0.9699(3) 0.075(3) Uani 1 1 d . .
H117 H 0.4973 0.7234 0.9713 0.090 Uiso 1 1 calc R .
C118 C 0.5598(4) 0.6785(7) 0.9675(4) 0.099(5) Uani 1 1 d . .
H118 H 0.5776 0.7163 0.9674 0.119 Uiso 1 1 calc R .
C119 C 0.0267(3) 0.4248(5) 0.8556(2) 0.050(3) Uani 1 1 d . .
C120 C 0.0359(4) 0.3632(5) 0.8683(3) 0.063(3) Uani 1 1 d . .
H120 H 0.0624 0.3541 0.8850 0.076 Uiso 1 1 calc R .
C121 C 0.0583(3) 0.4810(5) 0.8684(3) 0.046(2) Uani 1 1 d . .
C122 C -0.0139(4) 0.4386(6) 0.8296(3) 0.071(3) Uani 1 1 d . .
H122 H -0.0198 0.4808 0.8213 0.085 Uiso 1 1 calc R .
C123 C 0.0046(6) 0.3146(6) 0.8556(4) 0.097(5) Uani 1 1 d . .
H123 H 0.0109 0.2721 0.8632 0.117 Uiso 1 1 calc R .
C124 C -0.0442(4) 0.3891(7) 0.8169(4) 0.091(4) Uani 1 1 d . .
H124 H -0.0695 0.3968 0.7987 0.109 Uiso 1 1 calc R .
C125 C 0.0796(4) 0.9612(5) 0.7849(3) 0.056(3) Uani 1 1 d . .
C126 C 0.1284(3) 0.9364(5) 0.7974(2) 0.043(2) Uani 1 1 d . .
C127 C 0.0434(4) 0.9189(6) 0.7779(3) 0.073(3) Uani 1 1 d . .
H127 H 0.0486 0.8748 0.7820 0.088 Uiso 1 1 calc R .
C128 C 0.0729(4) 1.0273(5) 0.7797(3) 0.079(4) Uani 1 1 d . .
H128 H 0.0977 1.0563 0.7855 0.095 Uiso 1 1 calc R .
C129 C -0.0009(4) 0.9405(7) 0.7648(4) 0.106(5) Uani 1 1 d . .
H129 H -0.0259 0.9114 0.7606 0.127 Uiso 1 1 calc R .
C130 C 0.1619(4) 0.9283(5) 0.6694(3) 0.061(3) Uani 1 1 d . .
C131 C 0.2525(4) 1.0522(5) 0.7816(3) 0.059(3) Uani 1 1 d . .
C132 C 0.1918(3) 0.8892(5) 0.6960(3) 0.053(3) Uani 1 1 d . .
C133 C 0.2657(4) 1.1221(5) 0.7750(4) 0.076(4) Uani 1 1 d . .
C134 C 0.1392(4) 0.8998(6) 0.6365(3) 0.071(3) Uani 1 1 d . .
H134 H 0.1419 0.8556 0.6319 0.086 Uiso 1 1 calc R .
C135 C 0.1559(4) 0.9922(6) 0.6762(4) 0.099(5) Uani 1 1 d . U
H135 H 0.1706 1.0107 0.6981 0.119 Uiso 1 1 calc R .
C136 C 0.2734(7) 1.1404(7) 0.7414(5) 0.151(8) Uani 1 1 d . .
H136 H 0.2684 1.1118 0.7213 0.182 Uiso 1 1 calc R .
C137 C 0.2894(8) 1.2031(9) 0.7358(6) 0.186(10) Uani 1 1 d . .
H137 H 0.2957 1.2156 0.7118 0.223 Uiso 1 1 calc R .
C138 C 0.2710(5) 1.1652(6) 0.8045(5) 0.112(5) Uani 1 1 d . .
H138 H 0.2639 1.1528 0.8283 0.134 Uiso 1 1 calc R .
C139 C 0.1282(6) 1.0298(7) 0.6510(5) 0.144(7) Uani 1 1 d . U
H139 H 0.1226 1.0729 0.6566 0.173 Uiso 1 1 calc R .
C140 C 0.3941(3) 0.5483(4) 0.8728(3) 0.045(2) Uani 1 1 d . .
C141 C 0.4326(2) 0.5305(4) 0.8506(2) 0.057(3) Uani 1 1 d D .
C144 C 0.4682(3) 0.4883(4) 0.8651(2) 0.124(6) Uani 1 1 d DG .
H144 H 0.4686 0.4733 0.8897 0.149 Uiso 1 1 calc R .
C142 C 0.5030(3) 0.4685(5) 0.8429(3) 0.171(9) Uani 1 1 d G .
H142 H 0.5268 0.4402 0.8526 0.205 Uiso 1 1 calc R .
C194 C 0.5023(3) 0.4908(5) 0.8062(3) 0.156(8) Uani 1 1 d G .
H194 H 0.5256 0.4775 0.7913 0.187 Uiso 1 1 calc R .
C145 C 0.4667(3) 0.5330(5) 0.79167(18) 0.126(6) Uani 1 1 d G .
H145 H 0.4663 0.5479 0.7671 0.151 Uiso 1 1 calc R .
C143 C 0.4319(3) 0.5528(4) 0.8139(2) 0.078(4) Uani 1 1 d G .
H143 H 0.4081 0.5810 0.8042 0.093 Uiso 1 1 calc R .
C146 C 0.2004(4) 0.4339(5) 0.9853(3) 0.053(3) Uani 1 1 d . .
C147 C 0.2199(3) 0.3901(4) 1.0133(2) 0.073(3) Uani 1 1 d D .
C149 C 0.1943(3) 0.3759(5) 1.0434(3) 0.121(6) Uani 1 1 d DG .
H149 H 0.1653 0.3961 1.0454 0.145 Uiso 1 1 calc R .
C152 C 0.2119(4) 0.3315(5) 1.0706(2) 0.184(9) Uani 1 1 d G U
H152 H 0.1947 0.3220 1.0907 0.221 Uiso 1 1 calc R .
C151 C 0.2552(4) 0.3013(5) 1.0676(3) 0.169(8) Uani 1 1 d G U
H151 H 0.2670 0.2716 1.0858 0.203 Uiso 1 1 calc R .
C150 C 0.2809(3) 0.3155(4) 1.0375(3) 0.135(6) Uani 1 1 d G .
H150 H 0.3099 0.2952 1.0356 0.162 Uiso 1 1 calc R .
C148 C 0.2633(3) 0.3598(4) 1.0104(2) 0.093(4) Uani 1 1 d G .
H148 H 0.2805 0.3693 0.9903 0.111 Uiso 1 1 calc R .
C153 C -0.0359(5) 0.3278(7) 0.8318(4) 0.092(5) Uani 1 1 d . .
H153 H -0.0579 0.2950 0.8257 0.110 Uiso 1 1 calc R .
C154 C 0.1128(5) 0.9395(9) 0.6114(4) 0.125(6) Uani 1 1 d . .
H154 H 0.0974 0.9209 0.5898 0.150 Uiso 1 1 calc R .
C155 C 0.1082(6) 1.0031(9) 0.6162(6) 0.158(8) Uani 1 1 d . .
H155 H 0.0925 1.0291 0.5977 0.190 Uiso 1 1 calc R .
C156 C 0.0283(5) 1.0494(7) 0.7658(4) 0.103(5) Uani 1 1 d . .
H156 H 0.0230 1.0935 0.7617 0.124 Uiso 1 1 calc R .
C157 C -0.0082(5) 1.0054(8) 0.7579(4) 0.104(5) Uani 1 1 d . .
H157 H -0.0379 1.0199 0.7479 0.125 Uiso 1 1 calc R .
C158 C 0.2960(9) 1.2453(10) 0.7634(8) 0.194(13) Uani 1 1 d . .
H158 H 0.3067 1.2868 0.7585 0.233 Uiso 1 1 calc R .
C159 C 0.2876(6) 1.2293(7) 0.7982(7) 0.159(9) Uani 1 1 d . .
H159 H 0.2924 1.2590 0.8178 0.191 Uiso 1 1 calc R .
C160 C 0.5818(5) 0.6207(7) 0.9653(4) 0.097(5) Uani 1 1 d . .
H160 H 0.6144 0.6191 0.9639 0.116 Uiso 1 1 calc R .
C161 C 0.5559(4) 0.5639(7) 0.9649(3) 0.093(4) Uani 1 1 d . .
H161 H 0.5711 0.5242 0.9632 0.112 Uiso 1 1 calc R .
C162 C 0.3100(4) 1.1173(5) 0.9194(3) 0.060(3) Uani 1 1 d . .
C163 C 0.3017(4) 1.0524(5) 0.9016(3) 0.054(3) Uani 1 1 d . .
C164 C 0.2727(4) 1.1590(5) 0.9204(3) 0.091(4) Uani 1 1 d . .
H164 H 0.2424 1.1460 0.9109 0.109 Uiso 1 1 calc R .
C165 C 0.3547(4) 1.1355(5) 0.9337(4) 0.088(4) Uani 1 1 d . .
H165 H 0.3801 1.1071 0.9328 0.105 Uiso 1 1 calc R .
C166 C 0.2677(4) 0.7251(4) 0.9866(3) 0.043(2) Uani 1 1 d . .
C167 C 0.3546(3) 0.6498(6) 0.7466(3) 0.054(3) Uani 1 1 d . .
C172 C 0.4186(4) 0.5627(4) 0.6737(3) 0.148(5) Uani 1 1 d . U
H172 H 0.4244 0.5203 0.6666 0.177 Uiso 1 1 calc R .
C170 C 0.3938(3) 0.5746(4) 0.7047(3) 0.112(4) Uani 1 1 d G U
H170 H 0.3831 0.5401 0.7183 0.134 Uiso 1 1 calc R .
C168 C 0.3852(3) 0.6380(4) 0.7153(2) 0.075(3) Uani 1 1 d G U
C169 C 0.4012(3) 0.6895(3) 0.6949(3) 0.108(4) Uani 1 1 d G U
H169 H 0.3954 0.7319 0.7020 0.130 Uiso 1 1 calc R .
C195 C 0.4259(3) 0.6776(5) 0.6640(3) 0.139(5) Uani 1 1 d G U
H195 H 0.4367 0.7121 0.6504 0.167 Uiso 1 1 calc R .
C171 C 0.4346(3) 0.6142(6) 0.6534(2) 0.155(6) Uani 1 1 d G U
H171 H 0.4511 0.6063 0.6327 0.186 Uiso 1 1 calc R .
C173 C 0.2890(4) 0.5254(6) 1.0501(3) 0.071(3) Uani 1 1 d . .
C174 C 0.2547(6) 0.5650(8) 1.0591(4) 0.137(6) Uani 1 1 d . .
H174 H 0.2418 0.5959 1.0420 0.164 Uiso 1 1 calc R .
C175 C 0.3049(6) 0.4809(7) 1.0755(4) 0.117(5) Uani 1 1 d . .
H175 H 0.3288 0.4524 1.0702 0.141 Uiso 1 1 calc R .
C176 C 0.2528(4) 0.7537(5) 1.0216(3) 0.052(3) Uani 1 1 d . .
C177 C 0.2791(4) 0.8035(5) 1.0379(3) 0.069(3) Uani 1 1 d . .
H177 H 0.3052 0.8188 1.0268 0.083 Uiso 1 1 calc R .
C178 C 0.2133(4) 0.7319(5) 1.0370(3) 0.065(3) Uani 1 1 d . .
H178 H 0.1947 0.6991 1.0254 0.078 Uiso 1 1 calc R .
C179 C 0.2013(4) 0.7603(7) 1.0711(4) 0.095(4) Uani 1 1 d . U
H179 H 0.1753 0.7454 1.0826 0.114 Uiso 1 1 calc R .
C180 C 0.2293(6) 0.8106(8) 1.0869(4) 0.105(5) Uani 1 1 d . U
H180 H 0.2215 0.8301 1.1089 0.126 Uiso 1 1 calc R .
C182 C 0.4306(5) 0.8982(6) 0.8559(5) 0.087(4) Uani 1 1 d . .
C183 C 0.4872(4) 0.8696(5) 0.9112(3) 0.143(6) Uani 1 1 d . U
H183 H 0.4617 0.8602 0.9248 0.172 Uiso 1 1 calc R .
C185 C 0.5334(5) 0.8625(5) 0.9278(3) 0.176(7) Uani 1 1 d G U
H185 H 0.5389 0.8483 0.9526 0.212 Uiso 1 1 calc R .
C186 C 0.5714(3) 0.8765(6) 0.9075(4) 0.193(8) Uani 1 1 d G U
H186 H 0.6024 0.8717 0.9187 0.232 Uiso 1 1 calc R .
C187 C 0.5633(4) 0.8976(6) 0.8705(4) 0.203(8) Uani 1 1 d G U
H187 H 0.5887 0.9070 0.8569 0.243 Uiso 1 1 calc R .
C184 C 0.5171(5) 0.9047(5) 0.8539(2) 0.170(7) Uani 1 1 d G U
H184 H 0.5116 0.9189 0.8291 0.204 Uiso 1 1 calc R .
C181 C 0.4790(3) 0.8907(5) 0.8742(3) 0.100(4) Uani 1 1 d G U
O79 O 0.4245(3) 0.8916(5) 0.8208(3) 0.117(3) Uani 1 1 d . .
C188 C 0.3238(6) 1.2380(6) 0.9504(4) 0.108(5) Uani 1 1 d . .
H188 H 0.3284 1.2788 0.9612 0.130 Uiso 1 1 calc R .
C189 C 0.3618(5) 1.1962(6) 0.9495(4) 0.121(6) Uani 1 1 d . .
H189 H 0.3920 1.2089 0.9594 0.146 Uiso 1 1 calc R .
C190 C 0.2794(5) 1.2196(6) 0.9353(4) 0.118(6) Uani 1 1 d . .
H190 H 0.2540 1.2483 0.9352 0.141 Uiso 1 1 calc R .
C191 C 0.2859(7) 0.4773(9) 1.1095(5) 0.166(8) Uani 1 1 d . .
H191 H 0.2956 0.4436 1.1258 0.199 Uiso 1 1 calc R .
C192 C 0.2551(8) 0.5188(10) 1.1198(6) 0.184(10) Uani 1 1 d . U
H192 H 0.2459 0.5190 1.1441 0.221 Uiso 1 1 calc R .
C193 C 0.2382(8) 0.5594(10) 1.0948(5) 0.198(11) Uani 1 1 d . U
H193 H 0.2137 0.5865 1.1005 0.237 Uiso 1 1 calc R .
C196 C 0.2675(6) 0.8314(7) 1.0707(4) 0.104(5) Uani 1 1 d . .
H196 H 0.2860 0.8648 1.0818 0.125 Uiso 1 1 calc R .
H52 H 0.203(5) 0.549(5) 0.975(2) 0.17(6) Uiso 1 1 d D .
H53 H 0.3668(15) 0.853(5) 0.799(3) 0.11(4) Uiso 1 1 d D .

loop_
_atom_site_aniso_label
_atom_site_aniso_U_11
_atom_site_aniso_U_22
_atom_site_aniso_U_33
_atom_site_aniso_U_23
_atom_site_aniso_U_13
_atom_site_aniso_U_12
Zr1 0.0336(5) 0.0291(5) 0.0419(5) 0.0034(4) 0.0042(4) 0.0034(4)
Zr2 0.0346(5) 0.0313(5) 0.0374(5) 0.0009(4) 0.0004(4) 0.0035(4)
Zr3 0.0301(5) 0.0365(5) 0.0345(5) 0.0036(4) 0.0050(4) 0.0067(4)
Zr4 0.0365(5) 0.0313(5) 0.0383(5) 0.0044(4) 0.0014(4) 0.0013(4)
Zr5 0.0284(5) 0.0323(5) 0.0358(5) 0.0052(4) 0.0036(4) 0.0020(4)
Zr6 0.0314(5) 0.0354(5) 0.0332(5) 0.0067(4) 0.0016(4) -0.0007(4)
Zr7 0.0287(5) 0.0302(5) 0.0377(5) 0.0029(4) 0.0031(4) 0.0024(4)
Zr8 0.0342(5) 0.0325(5) 0.0388(5) 0.0040(4) 0.0055(4) -0.0017(4)
Zr9 0.0360(5) 0.0329(5) 0.0363(5) 0.0012(4) 0.0080(4) 0.0011(4)
Zr10 0.0324(5) 0.0351(5) 0.0458(5) 0.0000(4) -0.0034(4) 0.0034(4)
Zr11 0.0332(5) 0.0381(5) 0.0413(5) 0.0098(4) 0.0063(4) 0.0031(4)
Zr12 0.0357(5) 0.0372(5) 0.0396(5) 0.0043(4) 0.0051(4) 0.0105(4)
Zr13 0.0278(5) 0.0434(5) 0.0397(5) 0.0097(4) 0.0048(4) 0.0043(4)
Zr14 0.0483(6) 0.0294(5) 0.0500(6) 0.0025(4) -0.0012(5) 0.0053(4)
Zr15 0.0419(6) 0.0384(5) 0.0352(5) 0.0058(4) 0.0030(4) -0.0042(4)
Zr16 0.0335(5) 0.0386(5) 0.0429(5) 0.0056(4) -0.0012(4) 0.0062(4)
Zr17 0.0499(6) 0.0366(5) 0.0459(6) 0.0071(4) 0.0056(5) -0.0064(4)
Zr18 0.0472(6) 0.0329(5) 0.0671(7) 0.0007(5) -0.0099(5) -0.0016(4)
O37 0.027(3) 0.038(3) 0.033(3) 0.006(3) 0.003(3) 0.007(3)
O40 0.029(4) 0.059(4) 0.057(4) -0.001(3) 0.006(3) 0.000(3)
O43 0.026(3) 0.037(3) 0.046(4) 0.009(3) 0.003(3) 0.004(3)
O46 0.038(3) 0.034(3) 0.040(3) 0.013(3) 0.010(3) 0.000(3)
O30 0.037(3) 0.036(3) 0.041(3) 0.005(3) 0.002(3) -0.007(3)
O13 0.037(4) 0.041(4) 0.040(3) 0.008(3) 0.000(3) -0.001(3)
O38 0.037(3) 0.023(3) 0.040(3) 0.002(3) -0.004(3) 0.009(3)
O28 0.049(4) 0.026(3) 0.050(4) -0.001(3) -0.001(3) 0.001(3)
O33 0.046(4) 0.047(4) 0.046(4) 0.007(3) 0.014(3) 0.013(3)
O44 0.036(3) 0.023(3) 0.029(3) 0.003(2) 0.006(3) 0.002(2)
O19 0.043(4) 0.043(4) 0.063(4) 0.009(3) -0.002(4) 0.004(3)
O35 0.035(4) 0.053(4) 0.056(4) 0.013(3) 0.007(3) 0.008(3)
O6 0.033(3) 0.034(3) 0.041(3) 0.007(3) 0.008(3) 0.008(3)
O2 0.026(3) 0.034(3) 0.050(4) 0.003(3) 0.000(3) 0.003(3)
O25 0.059(4) 0.043(4) 0.068(5) -0.003(4) -0.022(4) -0.002(3)
O34 0.048(4) 0.035(4) 0.092(5) 0.001(4) -0.025(4) 0.016(3)
O17 0.037(3) 0.032(3) 0.043(4) 0.002(3) 0.006(3) 0.003(3)
O1 0.036(3) 0.044(4) 0.037(3) -0.002(3) 0.001(3) 0.013(3)
O45 0.029(3) 0.029(3) 0.046(4) 0.003(3) 0.004(3) 0.005(3)
O3 0.035(3) 0.034(3) 0.041(3) 0.009(3) -0.006(3) 0.004(3)
O26 0.041(4) 0.051(4) 0.049(4) 0.005(3) 0.003(3) 0.000(3)
O14 0.039(4) 0.064(4) 0.047(4) -0.003(3) 0.000(3) -0.014(3)
O16 0.027(3) 0.039(3) 0.040(3) 0.006(3) 0.005(3) 0.002(3)
O21 0.045(4) 0.035(4) 0.069(5) 0.009(3) 0.011(4) 0.002(3)
O42 0.040(4) 0.040(4) 0.056(4) 0.005(3) 0.003(3) -0.002(3)
O8 0.053(4) 0.046(4) 0.049(4) -0.006(3) 0.009(3) -0.005(3)
O18 0.051(4) 0.040(4) 0.059(4) 0.004(3) -0.005(4) 0.005(3)
O9 0.073(5) 0.036(4) 0.053(4) -0.003(3) -0.006(4) 0.012(4)
O29 0.051(4) 0.031(3) 0.048(4) 0.006(3) 0.002(3) -0.007(3)
O39 0.071(5) 0.049(4) 0.047(4) 0.000(3) -0.003(4) -0.007(4)
O50 0.038(4) 0.042(4) 0.033(3) 0.010(3) 0.002(3) 0.004(3)
O10 0.085(6) 0.060(5) 0.064(5) -0.003(4) 0.023(4) -0.026(4)
O27 0.040(4) 0.035(4) 0.058(4) 0.007(3) -0.008(3) 0.000(3)
O5 0.040(4) 0.043(4) 0.046(4) 0.003(3) 0.002(3) 0.009(3)
O22 0.048(4) 0.030(4) 0.076(5) 0.006(3) 0.006(4) -0.003(3)
O32 0.054(4) 0.044(4) 0.053(4) 0.005(3) 0.000(3) 0.014(3)
O24 0.045(4) 0.042(4) 0.052(4) 0.004(3) -0.011(3) 0.000(3)
O31 0.039(4) 0.062(4) 0.054(4) 0.014(4) 0.009(3) 0.013(3)
O23 0.044(4) 0.051(4) 0.057(4) 0.009(3) 0.004(4) -0.001(3)
O7 0.050(4) 0.044(4) 0.062(5) -0.001(4) 0.015(4) 0.008(3)
O36 0.042(4) 0.071(5) 0.058(4) 0.002(4) 0.004(3) 0.015(4)
O41 0.058(5) 0.071(5) 0.056(4) 0.014(4) 0.005(4) 0.028(4)
O11 0.053(4) 0.026(3) 0.042(3) 0.004(3) 0.011(3) -0.004(3)
O20 0.050(5) 0.071(5) 0.057(4) 0.027(4) 0.011(4) 0.012(4)
O12 0.050(4) 0.043(4) 0.066(5) -0.003(3) 0.026(4) 0.003(3)
O4 0.049(4) 0.056(4) 0.044(4) 0.007(3) 0.008(3) 0.014(3)
O15 0.054(4) 0.054(4) 0.040(4) 0.001(3) 0.001(3) -0.011(3)
O48 0.057(5) 0.047(4) 0.069(5) 0.005(4) -0.002(4) -0.004(3)
O47 0.086(6) 0.044(4) 0.055(5) 0.010(4) 0.000(4) -0.004(4)
O58 0.034(3) 0.040(3) 0.036(3) 0.002(3) 0.006(3) 0.002(3)
O49 0.053(4) 0.029(4) 0.078(5) 0.006(3) -0.011(4) 0.009(3)
O52 0.038(4) 0.039(4) 0.038(4) 0.006(3) 0.000(3) 0.001(3)
O56 0.064(5) 0.051(4) 0.061(4) 0.002(4) 0.025(4) -0.010(4)
O55 0.068(5) 0.046(4) 0.050(4) 0.011(3) -0.010(4) -0.006(4)
O51 0.038(4) 0.058(4) 0.050(4) 0.014(3) 0.014(3) 0.014(3)
O53 0.046(4) 0.032(3) 0.063(4) 0.010(3) -0.004(4) -0.001(3)
O57 0.070(5) 0.034(4) 0.079(5) 0.002(4) -0.003(4) -0.001(4)
O54 0.085(6) 0.053(5) 0.090(6) 0.016(4) -0.046(5) -0.010(4)
O59 0.030(3) 0.031(3) 0.033(3) 0.003(3) 0.007(3) 0.004(3)
O60 0.064(4) 0.035(4) 0.054(4) -0.003(3) 0.014(4) 0.005(3)
O61 0.042(4) 0.052(4) 0.074(5) 0.009(4) -0.022(4) 0.005(3)
O62 0.057(4) 0.040(4) 0.052(4) 0.003(3) 0.000(4) 0.009(3)
O63 0.056(4) 0.042(4) 0.052(4) 0.000(3) -0.004(4) -0.008(3)
O64 0.053(4) 0.043(4) 0.047(4) -0.004(3) -0.009(3) -0.009(3)
O68 0.041(4) 0.076(5) 0.048(4) 0.016(4) 0.016(3) 0.008(3)
O67 0.049(4) 0.052(4) 0.065(5) 0.012(4) -0.007(4) -0.008(3)
O66 0.038(4) 0.067(5) 0.056(4) 0.020(4) -0.005(3) 0.003(3)
O65 0.037(4) 0.058(5) 0.073(5) 0.004(4) 0.012(3) 0.014(3)
C1 0.045(6) 0.057(7) 0.046(6) -0.003(6) 0.005(5) -0.009(6)
C2 0.051(7) 0.067(8) 0.045(6) -0.020(6) -0.005(5) -0.006(6)
C3 0.031(6) 0.058(7) 0.044(6) 0.004(5) 0.005(5) 0.016(5)
O69 0.075(5) 0.042(4) 0.042(4) 0.006(3) 0.012(3) -0.012(4)
O70 0.046(4) 0.053(4) 0.062(4) 0.020(3) 0.007(4) 0.006(3)
O71 0.044(4) 0.055(4) 0.074(5) -0.007(4) 0.025(4) -0.007(3)
C4 0.053(7) 0.057(7) 0.041(6) -0.001(5) 0.007(5) -0.007(5)
C5 0.034(6) 0.043(6) 0.047(6) -0.002(5) 0.022(5) -0.002(4)
C6 0.044(6) 0.038(6) 0.046(6) 0.005(5) 0.010(5) -0.001(5)
C7 0.043(6) 0.051(7) 0.057(7) 0.002(6) -0.010(6) 0.013(5)
C8 0.039(6) 0.046(6) 0.052(7) -0.001(5) 0.000(5) 0.003(5)
O72 0.077(5) 0.060(5) 0.066(5) -0.010(4) 0.026(4) -0.018(4)
O77 0.057(4) 0.048(4) 0.050(4) 0.000(3) 0.017(3) 0.011(3)
O76 0.040(4) 0.060(4) 0.056(4) 0.015(4) 0.004(3) 0.011(3)
O75 0.075(5) 0.035(4) 0.068(5) 0.004(4) -0.005(4) -0.002(3)
O74 0.068(5) 0.045(4) 0.066(5) -0.006(4) -0.005(4) 0.007(4)
O73 0.083(6) 0.061(5) 0.076(5) -0.001(4) -0.028(5) 0.004(4)
O78 0.057(5) 0.086(6) 0.137(8) 0.034(5) 0.026(5) 0.024(5)
C9 0.057(7) 0.067(7) 0.063(7) 0.006(6) 0.017(6) 0.003(6)
C10 0.097(10) 0.058(7) 0.044(6) -0.006(6) 0.032(7) -0.023(7)
C11 0.076(9) 0.084(9) 0.077(9) -0.015(7) 0.036(8) -0.018(7)
C12 0.060(8) 0.110(10) 0.060(8) -0.001(7) 0.027(7) 0.008(7)
C13 0.040(6) 0.043(6) 0.078(8) 0.009(6) -0.008(6) 0.002(5)
C14 0.048(7) 0.033(6) 0.056(7) 0.009(5) -0.007(6) 0.009(5)
C15 0.069(8) 0.050(7) 0.072(8) -0.004(6) -0.011(7) -0.007(6)
C16 0.063(8) 0.051(8) 0.136(11) 0.018(7) 0.038(8) -0.007(6)
C17 0.093(11) 0.068(9) 0.123(12) -0.032(8) -0.015(9) -0.012(8)
C18 0.088(10) 0.050(9) 0.187(17) 0.017(9) 0.048(11) -0.017(8)
C19 0.078(11) 0.057(9) 0.149(15) -0.002(9) -0.027(10) -0.014(8)
C20 0.040(6) 0.062(7) 0.043(6) 0.007(5) -0.004(5) 0.011(5)
C21 0.050(7) 0.040(6) 0.036(6) 0.006(5) -0.001(5) 0.005(5)
C22 0.049(7) 0.085(8) 0.072(8) 0.016(7) 0.008(6) 0.018(6)
C23 0.042(7) 0.121(11) 0.092(9) 0.037(8) 0.008(7) 0.016(7)
C24 0.049(9) 0.161(14) 0.112(12) 0.032(11) 0.004(8) 0.003(9)
C25 0.054(9) 0.189(17) 0.097(12) 0.029(11) 0.005(8) 0.048(10)
C26 0.080(10) 0.146(13) 0.063(8) 0.020(8) -0.006(8) 0.047(10)
C32 0.079(10) 0.179(15) 0.097(11) -0.025(11) -0.013(9) -0.055(10)
C28 0.061(8) 0.119(11) 0.059(7) -0.008(7) -0.016(7) -0.022(7)
C27 0.047(6) 0.048(6) 0.049(6) -0.001(5) 0.000(5) -0.008(5)
C29 0.078(9) 0.112(10) 0.047(7) -0.011(7) 0.005(7) -0.028(7)
C30 0.143(14) 0.133(13) 0.052(8) 0.006(8) 0.000(9) -0.028(11)
C31 0.105(12) 0.107(11) 0.070(9) -0.011(8) -0.023(8) -0.023(9)
C33 0.065(7) 0.063(7) 0.060(7) -0.015(6) -0.002(6) -0.016(6)
C34 0.116(11) 0.060(8) 0.079(9) 0.012(7) -0.043(8) -0.008(7)
C36 0.115(12) 0.095(11) 0.093(10) -0.001(8) -0.047(9) -0.002(9)
C35 0.095(11) 0.123(13) 0.098(11) -0.007(10) -0.040(9) -0.033(10)
C38 0.197(18) 0.082(11) 0.159(16) -0.009(11) -0.097(14) -0.032(11)
C37 0.146(13) 0.079(10) 0.108(11) -0.013(8) -0.073(10) -0.022(9)
C39 0.065(8) 0.048(7) 0.052(7) 0.007(6) 0.001(6) 0.014(6)
C40 0.087(9) 0.052(7) 0.041(6) -0.012(6) -0.013(7) 0.028(7)
C41 0.102(12) 0.147(14) 0.082(10) 0.029(10) 0.041(9) 0.051(11)
C42 0.079(9) 0.072(8) 0.069(8) 0.000(7) 0.013(7) 0.017(7)
C43 0.139(17) 0.17(2) 0.091(13) -0.042(13) 0.004(13) 0.060(14)
C44 0.105(11) 0.089(10) 0.092(10) -0.032(9) -0.004(9) 0.034(8)
C45 0.160(17) 0.109(14) 0.093(13) -0.053(10) -0.009(12) 0.039(12)
C46 0.063(8) 0.054(7) 0.052(7) -0.010(6) 0.004(6) 0.019(6)
C47 0.063(8) 0.092(9) 0.082(9) -0.019(7) 0.027(7) 0.023(7)
C48 0.122(14) 0.101(11) 0.102(12) -0.013(9) 0.021(10) 0.049(10)
C49 0.117(11) 0.078(9) 0.067(8) -0.010(7) 0.010(8) 0.035(9)
C50 0.175(17) 0.058(9) 0.108(12) -0.006(8) 0.004(12) 0.011(10)
C51 0.135(15) 0.102(11) 0.143(15) -0.027(10) 0.035(12) 0.037(10)
C52 0.050(7) 0.044(7) 0.055(7) -0.008(5) -0.004(5) 0.025(6)
C53 0.055(7) 0.062(8) 0.055(7) -0.012(6) -0.002(6) 0.024(6)
C54 0.111(13) 0.095(11) 0.110(12) -0.034(9) -0.008(10) 0.041(10)
C55 0.074(8) 0.074(9) 0.075(8) -0.011(7) -0.006(7) 0.040(7)
C56 0.080(11) 0.184(19) 0.096(12) -0.041(13) -0.002(9) 0.080(13)
C57 0.059(8) 0.119(11) 0.110(11) 0.018(9) 0.032(8) 0.046(8)
C58 0.086(11) 0.135(14) 0.141(14) 0.011(12) 0.041(10) 0.061(11)
C59 0.041(6) 0.052(7) 0.040(6) -0.007(5) 0.006(5) 0.013(5)
C60 0.041(6) 0.077(8) 0.060(7) -0.012(6) 0.008(6) 0.011(6)
C61 0.056(7) 0.048(6) 0.057(7) 0.000(5) 0.007(6) 0.022(5)
C62 0.078(9) 0.084(9) 0.068(8) 0.001(7) 0.030(7) 0.005(7)
C63 0.106(12) 0.121(12) 0.080(10) -0.004(9) 0.051(9) 0.030(10)
C64 0.116(12) 0.138(14) 0.124(13) 0.021(11) 0.067(11) 0.075(11)
C65 0.095(10) 0.104(10) 0.075(8) 0.010(7) 0.033(8) 0.052(8)
C66 0.037(6) 0.069(7) 0.051(6) 0.010(5) 0.002(5) 0.002(5)
C68 0.049(7) 0.085(8) 0.071(8) 0.014(7) 0.008(6) -0.011(6)
C70 0.063(9) 0.126(11) 0.081(9) 0.014(8) 0.029(8) -0.008(8)
C72 0.053(9) 0.209(17) 0.104(12) 0.000(12) 0.027(9) 0.014(10)
C71 0.053(9) 0.241(19) 0.090(11) 0.005(12) 0.010(8) 0.048(10)
C69 0.051(7) 0.120(11) 0.086(9) 0.034(8) 0.017(7) 0.023(7)
C67 0.034(6) 0.040(6) 0.056(7) 0.005(5) 0.003(5) -0.002(5)
C73 0.048(6) 0.067(7) 0.030(6) 0.006(5) 0.008(5) 0.004(5)
C74 0.126(11) 0.078(9) 0.042(7) -0.010(6) 0.022(7) 0.016(8)
C75 0.099(9) 0.056(7) 0.035(6) -0.012(5) 0.008(6) 0.017(7)
C76 0.171(16) 0.092(11) 0.066(9) 0.003(9) 0.033(10) 0.023(11)
C77 0.158(14) 0.058(8) 0.081(9) -0.028(7) 0.041(9) -0.018(9)
C78 0.20(2) 0.103(13) 0.068(10) -0.020(10) 0.036(11) 0.043(14)
C79 0.192(18) 0.056(9) 0.098(12) -0.032(8) 0.007(12) -0.015(10)
C80 0.050(7) 0.090(9) 0.069(8) 0.014(7) 0.011(6) -0.041(6)
C81 0.072(9) 0.117(11) 0.086(10) -0.033(9) 0.023(8) -0.037(8)
C82 0.097(12) 0.22(2) 0.077(10) -0.036(12) 0.046(9) -0.037(13)
C83 0.127(13) 0.146(14) 0.078(10) -0.010(9) 0.030(9) -0.054(11)
C84 0.136(14) 0.184(18) 0.117(14) -0.006(10) 0.051(12) -0.096(14)
C85 0.113(13) 0.21(2) 0.098(13) -0.016(11) 0.041(11) -0.074(14)
C86 0.071(8) 0.037(6) 0.080(8) -0.007(6) 0.002(7) -0.012(6)
C89 0.140(13) 0.081(9) 0.151(13) -0.023(9) 0.093(11) -0.061(9)
C92 0.123(9) 0.130(11) 0.206(16) -0.038(10) 0.068(11) -0.092(9)
C90 0.119(10) 0.124(11) 0.204(16) -0.031(10) 0.038(10) -0.092(9)
C91 0.131(13) 0.108(11) 0.118(12) -0.008(9) -0.014(8) -0.076(10)
C88 0.098(10) 0.092(10) 0.083(9) 0.018(8) 0.002(8) -0.039(8)
C87 0.049(7) 0.046(7) 0.073(8) 0.016(6) 0.025(6) 0.000(5)
C93 0.048(7) 0.034(6) 0.055(7) -0.006(5) 0.011(6) -0.022(5)
C94 0.064(8) 0.065(8) 0.050(7) 0.008(6) -0.013(6) -0.014(6)
C95 0.122(11) 0.055(7) 0.058(8) -0.013(6) -0.002(7) -0.003(8)
C96 0.149(15) 0.088(10) 0.095(11) -0.035(9) -0.004(9) -0.012(10)
C97 0.187(19) 0.132(15) 0.101(12) -0.050(11) -0.039(11) -0.026(10)
C98 0.082(9) 0.125(12) 0.084(9) -0.042(9) -0.014(8) 0.007(8)
C99 0.112(13) 0.162(15) 0.090(11) -0.029(11) -0.061(10) -0.014(10)
C100 0.044(6) 0.025(5) 0.062(7) -0.003(5) 0.011(5) -0.002(5)
C101 0.103(10) 0.089(9) 0.065(8) 0.000(7) 0.012(8) 0.041(8)
C102 0.076(8) 0.043(6) 0.079(9) 0.013(6) 0.023(7) 0.018(6)
C103 0.171(17) 0.145(15) 0.098(12) -0.027(11) 0.040(12) 0.091(13)
C104 0.112(11) 0.095(10) 0.098(10) 0.004(8) 0.026(9) 0.054(9)
C105 0.23(2) 0.169(18) 0.090(13) -0.015(13) 0.052(15) 0.102(16)
C106 0.123(14) 0.152(15) 0.156(16) 0.012(14) 0.048(13) 0.101(12)
C107 0.051(7) 0.039(6) 0.050(6) 0.007(5) 0.002(6) 0.004(5)
C108 0.059(8) 0.096(10) 0.076(8) 0.005(7) 0.006(7) 0.026(7)
C109 0.062(7) 0.046(6) 0.057(7) -0.011(5) 0.014(6) 0.014(6)
C110 0.085(11) 0.146(15) 0.105(12) 0.032(11) 0.006(10) 0.048(10)
C111 0.104(11) 0.070(8) 0.089(9) -0.005(8) 0.015(8) 0.029(8)
C112 0.121(15) 0.158(17) 0.095(12) 0.005(12) 0.012(12) 0.051(13)
C113 0.168(16) 0.112(12) 0.099(12) -0.047(10) 0.043(12) 0.054(12)
C114 0.031(6) 0.063(7) 0.066(7) 0.012(6) -0.014(5) 0.009(5)
C115 0.064(8) 0.058(7) 0.086(9) 0.008(6) -0.002(7) 0.010(6)
C116 0.048(7) 0.052(6) 0.053(6) 0.006(5) -0.014(5) -0.010(5)
C117 0.082(9) 0.041(7) 0.098(9) 0.011(6) -0.010(7) -0.001(6)
C118 0.043(8) 0.129(13) 0.122(11) 0.044(10) -0.008(8) -0.002(8)
C119 0.049(6) 0.063(7) 0.038(6) -0.002(5) 0.009(5) -0.013(6)
C120 0.086(8) 0.044(7) 0.062(7) -0.002(6) 0.017(6) -0.009(6)
C121 0.037(6) 0.048(6) 0.054(7) -0.003(5) 0.013(5) 0.005(5)
C122 0.067(8) 0.084(8) 0.062(7) 0.008(7) 0.004(6) -0.024(7)
C123 0.154(14) 0.054(8) 0.091(10) -0.015(8) 0.049(10) -0.041(9)
C124 0.069(9) 0.098(10) 0.105(11) -0.013(9) 0.002(8) -0.035(8)
C125 0.056(7) 0.052(7) 0.061(7) 0.015(6) 0.011(6) 0.019(6)
C126 0.056(7) 0.034(6) 0.037(6) 0.014(5) -0.009(5) 0.008(5)
C127 0.053(8) 0.070(8) 0.093(9) -0.017(7) -0.010(7) 0.009(7)
C128 0.054(7) 0.061(8) 0.121(11) 0.023(7) 0.002(7) 0.025(6)
C129 0.059(9) 0.102(12) 0.151(14) -0.025(10) -0.015(9) 0.005(8)
C130 0.051(7) 0.055(7) 0.075(8) 0.015(6) -0.001(6) 0.002(6)
C131 0.047(7) 0.062(8) 0.068(8) 0.018(7) -0.002(6) 0.005(6)
C132 0.038(6) 0.048(7) 0.065(7) -0.001(6) -0.027(5) 0.004(5)
C133 0.076(9) 0.027(6) 0.123(12) 0.005(7) 0.004(8) 0.009(6)
C134 0.078(8) 0.075(8) 0.057(7) 0.016(7) -0.015(7) 0.008(7)
C135 0.093(10) 0.061(9) 0.131(12) 0.004(8) -0.050(8) 0.007(7)
C136 0.26(2) 0.080(11) 0.124(13) 0.049(10) 0.084(15) -0.029(12)
C137 0.29(3) 0.099(15) 0.19(2) 0.019(14) 0.13(2) -0.047(17)
C138 0.100(11) 0.055(9) 0.184(16) 0.017(10) 0.026(11) 0.007(8)
C139 0.180(17) 0.056(9) 0.181(17) 0.006(10) -0.058(14) 0.030(10)
C140 0.048(7) 0.046(6) 0.042(6) 0.007(5) 0.004(5) 0.004(5)
C141 0.044(6) 0.064(7) 0.068(7) 0.030(6) 0.030(6) 0.023(5)
C144 0.082(10) 0.171(15) 0.132(12) 0.065(11) 0.069(9) 0.076(10)
C142 0.108(13) 0.24(2) 0.174(17) 0.112(16) 0.080(13) 0.095(13)
C194 0.101(13) 0.212(19) 0.170(17) 0.086(15) 0.084(12) 0.083(12)
C145 0.102(11) 0.188(16) 0.097(11) 0.064(11) 0.056(10) 0.055(11)
C143 0.063(8) 0.091(9) 0.087(9) 0.023(7) 0.043(7) 0.031(7)
C146 0.064(8) 0.053(7) 0.045(6) 0.003(5) 0.016(6) 0.000(6)
C147 0.091(9) 0.081(8) 0.047(7) 0.042(6) -0.001(7) 0.029(7)
C149 0.115(12) 0.156(14) 0.092(10) 0.081(10) 0.011(9) 0.036(10)
C152 0.168(18) 0.25(2) 0.132(15) 0.119(16) 0.011(14) 0.040(15)
C151 0.182(18) 0.175(18) 0.143(16) 0.092(14) -0.024(15) 0.042(14)
C150 0.127(14) 0.144(15) 0.130(14) 0.035(12) -0.010(11) 0.061(12)
C148 0.108(11) 0.068(8) 0.095(10) 0.030(7) -0.019(8) 0.034(8)
C153 0.094(11) 0.105(12) 0.078(10) -0.031(9) 0.016(8) -0.052(10)
C154 0.116(13) 0.138(15) 0.109(12) 0.042(12) -0.042(10) -0.012(12)
C155 0.150(16) 0.114(15) 0.19(2) 0.055(15) -0.081(14) 0.018(13)
C156 0.096(11) 0.098(11) 0.120(12) 0.040(10) 0.036(10) 0.052(10)
C157 0.079(11) 0.120(14) 0.111(12) -0.012(10) -0.013(9) 0.040(10)
C158 0.26(3) 0.063(13) 0.28(4) 0.008(17) 0.12(3) -0.043(15)
C159 0.141(16) 0.043(10) 0.30(3) 0.010(14) 0.039(18) 0.003(10)
C160 0.055(9) 0.093(11) 0.143(13) 0.044(10) 0.016(8) 0.011(8)
C161 0.049(8) 0.129(13) 0.101(10) 0.014(9) 0.002(7) 0.056(8)
C162 0.072(8) 0.042(6) 0.065(7) -0.008(5) 0.007(6) 0.010(6)
C163 0.062(8) 0.040(6) 0.059(7) 0.005(5) -0.003(6) -0.007(6)
C164 0.088(10) 0.056(8) 0.117(11) -0.032(7) -0.042(8) 0.012(7)
C165 0.077(9) 0.061(8) 0.124(11) -0.037(8) 0.005(8) -0.018(7)
C166 0.048(7) 0.035(6) 0.047(6) 0.011(5) 0.004(5) 0.006(5)
C167 0.041(6) 0.068(8) 0.053(7) 0.002(6) 0.009(5) 0.003(6)
C172 0.150(10) 0.162(8) 0.141(9) -0.034(7) 0.056(7) 0.005(8)
C170 0.109(8) 0.115(6) 0.115(8) -0.034(6) 0.031(6) 0.010(7)
C168 0.059(6) 0.093(6) 0.076(6) 0.005(5) 0.011(5) 0.003(5)
C169 0.092(8) 0.132(7) 0.105(7) 0.015(6) 0.032(6) 0.004(7)
C195 0.118(9) 0.175(8) 0.133(8) 0.015(7) 0.060(7) -0.009(8)
C171 0.148(10) 0.182(9) 0.141(9) -0.023(7) 0.046(8) -0.001(8)
C173 0.088(9) 0.079(8) 0.053(7) 0.020(7) 0.036(7) 0.022(7)
C174 0.163(16) 0.142(14) 0.119(13) 0.026(11) 0.083(12) 0.075(12)
C175 0.153(14) 0.123(12) 0.084(10) 0.026(10) 0.051(10) 0.048(11)
C176 0.039(6) 0.066(7) 0.051(7) 0.012(6) 0.008(5) 0.011(6)
C177 0.087(9) 0.075(8) 0.042(7) -0.009(6) -0.019(6) 0.000(7)
C178 0.072(8) 0.082(8) 0.040(6) -0.004(6) -0.004(6) 0.028(7)
C179 0.072(9) 0.137(12) 0.080(10) -0.007(8) 0.024(7) 0.031(8)
C180 0.121(14) 0.136(14) 0.056(9) -0.037(9) -0.004(9) 0.030(10)
C182 0.069(10) 0.058(8) 0.126(13) -0.001(9) -0.030(10) -0.005(7)
C183 0.120(9) 0.161(10) 0.147(9) 0.003(8) 0.009(7) -0.009(7)
C185 0.157(10) 0.189(11) 0.180(10) 0.017(8) -0.001(8) 0.001(8)
C186 0.168(10) 0.210(11) 0.203(10) -0.002(8) 0.025(8) -0.003(8)
C187 0.173(11) 0.233(12) 0.203(10) 0.004(8) 0.024(8) 0.009(8)
C184 0.136(9) 0.197(11) 0.178(10) 0.011(8) 0.028(8) -0.004(8)
C181 0.094(7) 0.094(7) 0.112(8) -0.006(6) 0.015(6) -0.007(6)
O79 0.104(8) 0.120(8) 0.122(8) 0.004(7) -0.011(7) 0.014(6)
C188 0.142(14) 0.041(8) 0.143(14) -0.021(8) 0.016(12) 0.007(9)
C189 0.111(12) 0.065(9) 0.186(16) -0.042(10) 0.004(11) -0.010(9)
C190 0.100(11) 0.076(10) 0.165(15) -0.043(10) -0.050(11) 0.036(9)
C191 0.23(2) 0.177(19) 0.105(13) 0.082(13) 0.088(15) 0.074(16)
C192 0.24(3) 0.16(2) 0.17(2) 0.075(14) 0.120(18) 0.099(17)
C193 0.26(3) 0.21(2) 0.138(17) 0.054(14) 0.124(18) 0.144(19)
C196 0.139(15) 0.104(11) 0.065(10) -0.023(8) -0.012(10) 0.002(10)

loop_
_atom_type_symbol
_atom_type_description
_atom_type_scat_dispersion_real
_atom_type_scat_dispersion_imag
_atom_type_scat_source
C C 0.0033 0.0016 'International Tables Vol C Tables 4.2.6.8 and 6.1.1.4'
H H 0.0000 0.0000 'International Tables Vol C Tables 4.2.6.8 and 6.1.1.4'
O O 0.0106 0.0060 'International Tables Vol C Tables 4.2.6.8 and 6.1.1.4'
Zr Zr -2.9673 0.5597 'International Tables Vol C Tables 4.2.6.8 and 6.1.1.4'

loop_
_geom_angle_atom_site_label_1
_geom_angle_atom_site_label_2
_geom_angle_atom_site_label_3
_geom_angle
Zr5 Zr1 Zr7 60.41(2)
O46 Zr1 Zr5 36.86(14)
O46 Zr1 Zr7 81.63(15)
O46 Zr1 O33 149.2(2)
O46 Zr1 O44 76.31(19)
O46 Zr1 O21 78.8(2)
O46 Zr1 O18 138.1(2)
O46 Zr1 O24 84.5(2)
O33 Zr1 Zr5 113.79(15)
O33 Zr1 Zr7 88.80(16)
O33 Zr1 O44 77.7(2)
O33 Zr1 O24 75.5(2)
O44 Zr1 Zr5 40.33(13)
O44 Zr1 Zr7 39.55(13)
O44 Zr1 O24 81.4(2)
O17 Zr1 Zr5 85.91(14)
O17 Zr1 Zr7 36.15(14)
O17 Zr1 O46 87.6(2)
O17 Zr1 O33 101.7(2)
O17 Zr1 O44 75.65(19)
O17 Zr1 O21 124.7(2)
O17 Zr1 O18 83.5(2)
O17 Zr1 O24 156.9(2)
O21 Zr1 Zr5 109.92(16)
O21 Zr1 Zr7 153.38(17)
O21 Zr1 O33 117.0(2)
O21 Zr1 O44 147.0(2)
O21 Zr1 O24 74.9(2)
O18 Zr1 Zr5 168.67(17)
O18 Zr1 Zr7 111.78(16)
O18 Zr1 O33 72.6(2)
O18 Zr1 O44 139.1(2)
O18 Zr1 O21 73.2(2)
O18 Zr1 O24 116.4(2)
O24 Zr1 Zr5 74.77(16)
O24 Zr1 Zr7 120.92(16)
Zr4 Zr2 Zr14 58.00(2)
Zr10 Zr2 Zr4 142.20(3)
Zr10 Zr2 Zr14 141.51(3)
Zr12 Zr2 Zr4 60.53(2)
Zr12 Zr2 Zr10 139.35(3)
Zr12 Zr2 Zr14 76.14(3)
Zr18 Zr2 Zr4 115.11(3)
Zr18 Zr2 Zr10 72.11(3)
Zr18 Zr2 Zr12 138.44(3)
Zr18 Zr2 Zr14 69.52(3)
O38 Zr2 Zr4 39.40(13)
O38 Zr2 Zr10 178.16(14)
O38 Zr2 Zr12 39.35(13)
O38 Zr2 Zr14 39.05(13)
O38 Zr2 Zr18 108.25(13)
O28 Zr2 Zr4 80.70(14)
O28 Zr2 Zr10 108.40(15)
O28 Zr2 Zr12 108.88(15)
O28 Zr2 Zr14 33.31(15)
O28 Zr2 Zr18 37.46(14)
O28 Zr2 O38 72.27(19)
O28 Zr2 O8 79.3(2)
O2 Zr2 Zr4 112.66(15)
O2 Zr2 Zr10 35.34(14)
O2 Zr2 Zr12 116.48(14)
O2 Zr2 Zr14 159.78(15)
O2 Zr2 Zr18 103.38(14)
O2 Zr2 O38 145.16(19)
O2 Zr2 O28 133.5(2)
O2 Zr2 O8 119.4(2)
O2 Zr2 O27 69.4(2)
O1 Zr2 Zr4 88.36(14)
O1 Zr2 Zr10 104.58(14)
O1 Zr2 Zr12 34.79(14)
O1 Zr2 Zr14 108.91(14)
O1 Zr2 Zr18 146.44(15)
O1 Zr2 O38 74.09(19)
O1 Zr2 O28 138.6(2)
O1 Zr2 O2 87.6(2)
O1 Zr2 O45 102.6(2)
O1 Zr2 O8 73.9(2)
O1 Zr2 O27 130.8(2)
O45 Zr2 Zr4 34.92(14)
O45 Zr2 Zr10 107.31(14)
O45 Zr2 Zr12 87.74(14)
O45 Zr2 Zr14 83.51(14)
O45 Zr2 Zr18 110.32(15)
O45 Zr2 O38 74.31(19)
O45 Zr2 O28 90.9(2)
O45 Zr2 O2 81.4(2)
O45 Zr2 O8 158.3(2)
O45 Zr2 O27 115.3(2)
O8 Zr2 Zr4 123.55(16)
O8 Zr2 Zr10 94.24(15)
O8 Zr2 Zr12 77.39(16)
O8 Zr2 Zr14 77.62(15)
O8 Zr2 Zr18 73.06(16)
O8 Zr2 O38 84.2(2)
O27 Zr2 Zr4 140.28(16)
O27 Zr2 Zr10 36.14(14)
O27 Zr2 Zr12 156.92(16)
O27 Zr2 Zr14 105.57(15)
O27 Zr2 Zr18 36.05(14)
O27 Zr2 O38 144.09(19)
O27 Zr2 O28 73.1(2)
O27 Zr2 O8 80.5(2)
Zr5 Zr3 Zr11 59.30(2)
Zr5 Zr3 Zr13 60.27(2)
Zr12 Zr3 Zr5 96.45(3)
Zr12 Zr3 Zr11 140.57(3)
Zr12 Zr3 Zr13 70.10(3)
Zr13 Zr3 Zr11 70.77(2)
O37 Zr3 Zr5 40.42(13)
O37 Zr3 Zr11 35.72(12)
O37 Zr3 Zr12 105.38(12)
O37 Zr3 Zr13 38.20(12)
O6 Zr3 Zr5 78.41(15)
O6 Zr3 Zr11 103.85(15)
O6 Zr3 Zr12 37.34(14)
O6 Zr3 Zr13 33.10(14)
O6 Zr3 O37 70.42(19)
O6 Zr3 O1 73.2(2)
O6 Zr3 O5 144.8(2)
O6 Zr3 O4 77.9(2)
O6 Zr3 O52 134.0(2)
O1 Zr3 Zr5 105.32(14)
O1 Zr3 Zr11 164.42(15)
O1 Zr3 Zr12 36.33(14)
O1 Zr3 Zr13 104.86(14)
O1 Zr3 O37 134.02(19)
O1 Zr3 O5 79.0(2)
O1 Zr3 O4 91.5(2)
O1 Zr3 O52 152.7(2)
O5 Zr3 Zr5 130.61(15)
O5 Zr3 Zr11 108.52(15)
O5 Zr3 Zr12 110.72(15)
O5 Zr3 Zr13 167.66(15)
O5 Zr3 O37 143.85(19)
O4 Zr3 Zr5 145.40(16)
O4 Zr3 Zr11 102.96(17)
O4 Zr3 Zr12 79.30(16)
O4 Zr3 Zr13 86.49(16)
O4 Zr3 O37 107.1(2)
O4 Zr3 O5 81.7(2)
O52 Zr3 Zr5 85.17(15)
O52 Zr3 Zr11 33.64(15)
O52 Zr3 Zr12 169.60(16)
O52 Zr3 Zr13 102.20(15)
O52 Zr3 O37 69.35(19)
O52 Zr3 O5 75.2(2)
O52 Zr3 O4 93.5(2)
O59 Zr3 Zr5 36.41(14)
O59 Zr3 Zr11 81.44(14)
O59 Zr3 Zr12 96.54(14)
O59 Zr3 Zr13 93.89(14)
O59 Zr3 O37 75.66(19)
O59 Zr3 O6 100.0(2)
O59 Zr3 O1 84.0(2)
O59 Zr3 O5 98.2(2)
O59 Zr3 O4 175.4(2)
O59 Zr3 O52 90.9(2)
Zr6 Zr4 Zr8 95.28(3)
Zr6 Zr4 Zr12 72.87(3)
Zr6 Zr4 Zr14 149.54(4)
Zr6 Zr4 Zr17 140.82(3)
Zr8 Zr4 Zr12 119.57(3)
Zr8 Zr4 Zr17 64.11(3)
Zr14 Zr4 Zr8 103.97(3)
Zr14 Zr4 Zr12 77.11(3)
Zr14 Zr4 Zr17 69.59(3)
Zr17 Zr4 Zr12 145.95(3)
O30 Zr4 Zr6 103.19(14)
O30 Zr4 Zr8 41.41(14)
O30 Zr4 Zr12 160.87(14)
O30 Zr4 Zr14 106.87(14)
O30 Zr4 Zr17 39.14(14)
O30 Zr4 O38 137.67(19)
O13 Zr4 Zr6 37.55(15)
O13 Zr4 Zr8 85.97(15)
O13 Zr4 Zr12 109.10(15)
O13 Zr4 Zr14 164.07(14)
O13 Zr4 Zr17 104.91(15)
O13 Zr4 O30 72.3(2)
O13 Zr4 O38 147.0(2)
O13 Zr4 O58 73.9(2)
O13 Zr4 O49 90.2(2)
O38 Zr4 Zr6 110.09(14)
O38 Zr4 Zr8 108.74(13)
O38 Zr4 Zr12 37.88(14)
O38 Zr4 Zr14 41.35(13)
O38 Zr4 Zr17 108.13(14)
O45 Zr4 Zr6 96.14(14)
O45 Zr4 Zr8 35.34(14)
O45 Zr4 Zr12 85.96(15)
O45 Zr4 Zr14 86.70(14)
O45 Zr4 Zr17 85.25(14)
O45 Zr4 O30 75.7(2)
O45 Zr4 O13 108.1(2)
O45 Zr4 O38 75.40(19)
O45 Zr4 O58 92.5(2)
O45 Zr4 O49 158.8(2)
O29 Zr4 Zr6 172.36(15)
O29 Zr4 Zr8 86.86(16)
O29 Zr4 Zr12 112.41(16)
O29 Zr4 Zr14 35.30(16)
O29 Zr4 Zr17 34.86(16)
O29 Zr4 O30 73.7(2)
O29 Zr4 O13 135.7(2)
O29 Zr4 O38 76.0(2)
O29 Zr4 O45 89.9(2)
O29 Zr4 O58 147.3(2)
O29 Zr4 O49 84.0(2)
O58 Zr4 Zr6 37.46(14)
O58 Zr4 Zr8 112.95(14)
O58 Zr4 Zr12 35.46(14)
O58 Zr4 Zr14 112.27(14)
O58 Zr4 Zr17 177.00(14)
O58 Zr4 O30 138.31(19)
O58 Zr4 O38 73.09(19)
O49 Zr4 Zr6 92.00(16)
O49 Zr4 Zr8 162.55(18)
O49 Zr4 Zr12 77.74(18)
O49 Zr4 Zr14 76.54(17)
O49 Zr4 Zr17 100.66(17)
O49 Zr4 O30 121.4(2)
O49 Zr4 O38 83.4(2)
O49 Zr4 O58 82.2(2)
Zr1 Zr5 Zr3 105.43(3)
Zr1 Zr5 Zr9 76.97(3)
Zr1 Zr5 Zr13 142.56(3)
Zr3 Zr5 Zr9 119.47(3)
Zr3 Zr5 Zr13 61.21(2)
Zr6 Zr5 Zr1 149.19(3)
Zr6 Zr5 Zr3 94.81(3)
Zr6 Zr5 Zr9 72.85(3)
Zr6 Zr5 Zr13 67.84(2)
Zr13 Zr5 Zr9 140.46(3)
O37 Zr5 Zr1 107.06(13)
O37 Zr5 Zr3 41.66(13)
O37 Zr5 Zr6 103.52(13)
O37 Zr5 Zr9 161.07(14)
O37 Zr5 Zr13 38.54(12)
O46 Zr5 Zr1 35.91(14)
O46 Zr5 Zr3 87.54(15)
O46 Zr5 Zr6 171.67(15)
O46 Zr5 Zr9 112.88(15)
O46 Zr5 Zr13 106.66(15)
O46 Zr5 O37 73.06(19)
O46 Zr5 O44 75.72(19)
O46 Zr5 O16 135.9(2)
O46 Zr5 O50 148.2(2)
O46 Zr5 O64 83.5(2)
O44 Zr5 Zr1 40.68(12)
O44 Zr5 Zr3 108.93(13)
O44 Zr5 Zr6 110.88(13)
O44 Zr5 Zr9 38.65(12)
O44 Zr5 Zr13 169.31(13)
O44 Zr5 O37 136.98(18)
O44 Zr5 O64 84.1(2)
O16 Zr5 Zr1 163.08(15)
O16 Zr5 Zr3 86.41(14)
O16 Zr5 Zr6 36.68(14)
O16 Zr5 Zr9 108.06(14)
O16 Zr5 Zr13 35.08(14)
O16 Zr5 O37 73.62(19)
O16 Zr5 O44 146.71(19)
O16 Zr5 O50 72.5(2)
O16 Zr5 O64 89.1(2)
O50 Zr5 Zr1 112.56(14)
O50 Zr5 Zr3 112.11(15)
O50 Zr5 Zr6 36.94(14)
O50 Zr5 Zr9 35.94(14)
O50 Zr5 Zr13 104.75(14)
O50 Zr5 O37 138.07(19)
O50 Zr5 O44 74.33(19)
O50 Zr5 O64 83.0(2)
O59 Zr5 Zr1 87.60(13)
O59 Zr5 Zr3 36.01(14)
O59 Zr5 Zr6 95.96(14)
O59 Zr5 Zr9 85.33(14)
O59 Zr5 Zr13 94.44(14)
O59 Zr5 O37 76.49(19)
O59 Zr5 O46 90.7(2)
O59 Zr5 O44 75.02(19)
O59 Zr5 O16 108.7(2)
O59 Zr5 O50 91.7(2)
O59 Zr5 O64 159.1(2)
O64 Zr5 Zr1 75.95(16)
O64 Zr5 Zr3 161.88(17)
O64 Zr5 Zr6 91.95(16)
O64 Zr5 Zr9 78.59(17)
O64 Zr5 Zr13 106.43(17)
O64 Zr5 O37 120.3(2)
Zr4 Zr6 Zr5 110.14(3)
O13 Zr6 Zr4 38.19(15)
O13 Zr6 Zr5 128.37(15)
O13 Zr6 O15 83.6(2)
O13 Zr6 O70 108.7(2)
O16 Zr6 Zr4 129.07(15)
O16 Zr6 Zr5 37.88(14)
O16 Zr6 O13 163.7(2)
O16 Zr6 O15 109.0(2)
O16 Zr6 O70 84.2(2)
O50 Zr6 Zr4 93.63(15)
O50 Zr6 Zr5 39.34(15)
O50 Zr6 O13 93.1(2)
O50 Zr6 O16 76.0(2)
O50 Zr6 O15 94.2(2)
O50 Zr6 O70 156.5(2)
O15 Zr6 Zr4 121.53(17)
O15 Zr6 Zr5 112.00(16)
O15 Zr6 O70 80.2(2)
O58 Zr6 Zr4 39.99(15)
O58 Zr6 Zr5 93.75(14)
O58 Zr6 O13 77.1(2)
O58 Zr6 O16 93.6(2)
O58 Zr6 O50 103.9(2)
O58 Zr6 O15 154.0(2)
O58 Zr6 O70 89.7(2)
O70 Zr6 Zr4 108.84(17)
O70 Zr6 Zr5 122.07(16)
Zr5 Zr7 Zr1 57.43(2)
Zr9 Zr7 Zr1 75.27(3)
Zr9 Zr7 Zr5 60.06(2)
Zr9 Zr7 Zr10 139.88(3)
Zr10 Zr7 Zr1 142.62(3)
Zr10 Zr7 Zr5 140.94(3)
Zr16 Zr7 Zr1 69.96(3)
Zr16 Zr7 Zr5 115.34(3)
Zr16 Zr7 Zr9 137.81(3)
Zr16 Zr7 Zr10 72.98(3)
O43 Zr7 Zr1 108.80(15)
O43 Zr7 Zr5 87.18(14)
O43 Zr7 Zr9 34.99(15)
O43 Zr7 Zr10 104.89(15)
O43 Zr7 Zr16 147.51(14)
O43 Zr7 O44 74.83(19)
O43 Zr7 O35 74.2(2)
O43 Zr7 O2 86.6(2)
O43 Zr7 O17 138.1(2)
O43 Zr7 O3 132.2(2)
O43 Zr7 O59 99.8(2)
O44 Zr7 Zr1 37.86(12)
O44 Zr7 Zr5 38.61(13)
O44 Zr7 Zr9 39.84(12)
O44 Zr7 Zr10 179.39(13)
O44 Zr7 Zr16 107.55(12)
O35 Zr7 Zr1 81.03(15)
O35 Zr7 Zr5 125.89(16)
O35 Zr7 Zr9 78.14(16)
O35 Zr7 Zr10 93.16(16)
O35 Zr7 Zr16 73.58(15)
O35 Zr7 O44 87.3(2)
O2 Zr7 Zr1 159.21(15)
O2 Zr7 Zr5 111.32(14)
O2 Zr7 Zr9 116.00(15)
O2 Zr7 Zr10 35.53(14)
O2 Zr7 Zr16 104.72(15)
O2 Zr7 O44 143.86(18)
O2 Zr7 O35 117.5(2)
O2 Zr7 O17 135.1(2)
O2 Zr7 O3 70.6(2)
O17 Zr7 Zr1 33.15(14)
O17 Zr7 Zr5 80.99(14)
O17 Zr7 Zr9 107.57(14)
O17 Zr7 Zr10 109.51(14)
O17 Zr7 Zr16 37.71(14)
O17 Zr7 O44 70.96(18)
O17 Zr7 O35 80.7(2)
O3 Zr7 Zr1 106.02(14)
O3 Zr7 Zr5 139.90(15)
O3 Zr7 Zr9 157.64(15)
O3 Zr7 Zr10 36.98(14)
O3 Zr7 Zr16 36.08(14)
O3 Zr7 O44 143.57(18)
O3 Zr7 O35 80.0(2)
O3 Zr7 O17 73.34(19)
O59 Zr7 Zr1 83.28(14)
O59 Zr7 Zr5 34.34(14)
O59 Zr7 Zr9 86.30(14)
O59 Zr7 Zr10 106.61(14)
O59 Zr7 Zr16 111.99(14)
O59 Zr7 O44 72.94(19)
O59 Zr7 O35 160.2(2)
O59 Zr7 O2 80.27(19)
O59 Zr7 O17 92.63(19)
O59 Zr7 O3 116.1(2)
Zr4 Zr8 Zr15 61.00(2)
Zr4 Zr8 Zr17 58.35(2)
Zr9 Zr8 Zr4 95.73(3)
Zr9 Zr8 Zr15 69.65(3)
Zr9 Zr8 Zr17 139.45(3)
Zr15 Zr8 Zr17 70.37(3)
O43 Zr8 Zr4 103.62(14)
O43 Zr8 Zr9 36.30(14)
O43 Zr8 Zr15 104.24(14)
O43 Zr8 Zr17 161.81(14)
O43 Zr8 O30 132.13(19)
O43 Zr8 O42 80.5(2)
O43 Zr8 O53 156.8(2)
O43 Zr8 O71 90.4(2)
O30 Zr8 Zr4 40.21(14)
O30 Zr8 Zr9 104.36(13)
O30 Zr8 Zr15 38.18(13)
O30 Zr8 Zr17 35.45(13)
O45 Zr8 Zr4 36.37(14)
O45 Zr8 Zr9 95.60(15)
O45 Zr8 Zr15 94.48(14)
O45 Zr8 Zr17 80.96(14)
O45 Zr8 O43 82.2(2)
O45 Zr8 O30 75.6(2)
O45 Zr8 O42 96.0(2)
O45 Zr8 O11 100.1(2)
O45 Zr8 O53 95.3(2)
O45 Zr8 O71 172.6(2)
O42 Zr8 Zr4 128.07(16)
O42 Zr8 Zr9 112.42(15)
O42 Zr8 Zr15 169.05(16)
O42 Zr8 Zr17 108.11(15)
O42 Zr8 O30 142.9(2)
O11 Zr8 Zr4 78.55(15)
O11 Zr8 Zr9 37.64(14)
O11 Zr8 Zr15 32.43(14)
O11 Zr8 Zr17 102.80(14)
O11 Zr8 O43 73.5(2)
O11 Zr8 O30 69.6(2)
O11 Zr8 O42 147.0(2)
O11 Zr8 O53 129.4(2)
O11 Zr8 O71 77.8(2)
O53 Zr8 Zr4 86.82(17)
O53 Zr8 Zr9 164.80(17)
O53 Zr8 Zr15 98.94(16)
O53 Zr8 Zr17 33.28(16)
O53 Zr8 O30 68.3(2)
O53 Zr8 O42 76.9(2)
O53 Zr8 O71 91.4(2)
O71 Zr8 Zr4 147.69(18)
O71 Zr8 Zr9 78.42(17)
O71 Zr8 Zr15 87.54(17)
O71 Zr8 Zr17 106.41(17)
O71 Zr8 O30 110.0(2)
O71 Zr8 O42 82.5(2)
Zr7 Zr9 Zr5 60.93(2)
Zr8 Zr9 Zr5 109.26(3)
Zr8 Zr9 Zr7 72.19(3)
O43 Zr9 Zr5 88.27(15)
O43 Zr9 Zr7 35.36(15)
O43 Zr9 Zr8 37.84(14)
O43 Zr9 O44 77.40(19)
O43 Zr9 O50 94.3(2)
O43 Zr9 O11 73.8(2)
O43 Zr9 O12 85.1(2)
O43 Zr9 O60 123.1(2)
O43 Zr9 O63 151.4(2)
O44 Zr9 Zr5 38.67(13)
O44 Zr9 Zr7 42.04(13)
O44 Zr9 Zr8 113.54(13)
O44 Zr9 O12 125.9(2)
O44 Zr9 O60 75.4(2)
O44 Zr9 O63 129.6(2)
O50 Zr9 Zr5 37.52(14)
O50 Zr9 Zr7 84.49(14)
O50 Zr9 Zr8 92.29(15)
O50 Zr9 O44 75.94(19)
O50 Zr9 O11 82.4(2)
O50 Zr9 O12 157.1(2)
O50 Zr9 O60 125.1(2)
O50 Zr9 O63 85.3(2)
O11 Zr9 Zr5 116.14(15)
O11 Zr9 Zr7 106.07(15)
O11 Zr9 Zr8 36.48(15)
O11 Zr9 O44 142.3(2)
O11 Zr9 O12 75.4(2)
O11 Zr9 O60 141.6(2)
O11 Zr9 O63 77.8(2)
O12 Zr9 Zr5 164.46(16)
O12 Zr9 Zr7 106.95(17)
O12 Zr9 Zr8 73.23(16)
O60 Zr9 Zr5 99.68(16)
O60 Zr9 Zr7 103.15(17)
O60 Zr9 Zr8 142.21(17)
O60 Zr9 O12 72.6(2)
O60 Zr9 O63 78.5(2)
O63 Zr9 Zr5 107.59(17)
O63 Zr9 Zr7 168.51(17)
O63 Zr9 Zr8 113.61(15)
O63 Zr9 O12 84.4(2)
Zr7 Zr10 Zr2 71.59(2)
O40 Zr10 Zr2 82.07(16)
O40 Zr10 Zr7 102.16(17)
O40 Zr10 O25 82.2(2)
O40 Zr10 O34 95.6(2)
O40 Zr10 O3 92.7(2)
O40 Zr10 O26 175.5(2)
O40 Zr10 O27 89.8(2)
O2 Zr10 Zr2 35.74(14)
O2 Zr10 Zr7 35.85(14)
O2 Zr10 O40 92.3(2)
O2 Zr10 O25 145.6(2)
O2 Zr10 O34 147.3(2)
O2 Zr10 O3 71.4(2)
O2 Zr10 O26 91.7(2)
O2 Zr10 O27 70.5(2)
O25 Zr10 Zr2 109.94(15)
O25 Zr10 Zr7 175.63(18)
O34 Zr10 Zr2 176.54(18)
O34 Zr10 Zr7 111.51(16)
O34 Zr10 O25 67.1(2)
O3 Zr10 Zr2 106.05(14)
O3 Zr10 Zr7 37.53(14)
O3 Zr10 O25 142.5(2)
O3 Zr10 O34 76.6(2)
O3 Zr10 O26 90.5(2)
O26 Zr10 Zr2 100.03(16)
O26 Zr10 Zr7 82.31(16)
O26 Zr10 O25 93.4(2)
O26 Zr10 O34 82.1(2)
O27 Zr10 Zr2 36.85(15)
O27 Zr10 Zr7 104.96(15)
O27 Zr10 O25 75.5(2)
O27 Zr10 O34 140.9(2)
O27 Zr10 O3 141.9(2)
O27 Zr10 O26 89.5(2)
Zr5 Zr11 Zr3 57.26(2)
O37 Zr11 Zr3 37.07(13)
O37 Zr11 Zr5 38.57(13)
O37 Zr11 O19 136.0(2)
O37 Zr11 O22 135.9(2)
O37 Zr11 O23 79.3(2)
O37 Zr11 O20 146.4(2)
O37 Zr11 O51 79.3(2)
O46 Zr11 Zr3 82.15(14)
O46 Zr11 Zr5 35.14(14)
O46 Zr11 O37 73.58(19)
O46 Zr11 O19 82.9(2)
O46 Zr11 O22 77.8(2)
O46 Zr11 O23 94.2(2)
O46 Zr11 O20 136.3(2)
O46 Zr11 O52 93.8(2)
O46 Zr11 O51 152.6(2)
O19 Zr11 Zr3 104.15(15)
O19 Zr11 Zr5 112.04(17)
O22 Zr11 Zr3 159.69(17)
O22 Zr11 Zr5 105.64(17)
O22 Zr11 O19 70.5(2)
O22 Zr11 O51 121.5(2)
O23 Zr11 Zr3 114.78(16)
O23 Zr11 Zr5 83.96(16)
O23 Zr11 O19 140.2(2)
O23 Zr11 O22 70.1(2)
O23 Zr11 O20 107.6(2)
O23 Zr11 O51 76.9(2)
O20 Zr11 Zr3 119.16(18)
O20 Zr11 Zr5 167.55(18)
O20 Zr11 O19 56.0(2)
O20 Zr11 O22 74.9(2)
O20 Zr11 O51 70.9(2)
O52 Zr11 Zr3 34.04(15)
O52 Zr11 Zr5 83.61(15)
O52 Zr11 O37 71.1(2)
O52 Zr11 O19 74.0(2)
O52 Zr11 O22 144.2(2)
O52 Zr11 O23 145.6(2)
O52 Zr11 O20 89.0(2)
O52 Zr11 O51 80.8(2)
O51 Zr11 Zr3 78.44(15)
O51 Zr11 Zr5 117.48(15)
O51 Zr11 O19 120.6(2)
Zr2 Zr12 Zr4 60.61(2)
Zr3 Zr12 Zr2 71.54(3)
Zr3 Zr12 Zr4 108.60(3)
O38 Zr12 Zr2 41.81(13)
O38 Zr12 Zr3 112.72(13)
O38 Zr12 Zr4 38.87(14)
O38 Zr12 O7 75.7(2)
O38 Zr12 O77 128.8(2)
O38 Zr12 O76 129.1(2)
O6 Zr12 Zr2 105.44(14)
O6 Zr12 Zr3 37.03(14)
O6 Zr12 Zr4 114.59(15)
O6 Zr12 O38 141.15(19)
O6 Zr12 O7 142.1(2)
O6 Zr12 O77 74.4(2)
O6 Zr12 O76 80.2(2)
O1 Zr12 Zr2 35.10(16)
O1 Zr12 Zr3 37.99(16)
O1 Zr12 Zr4 88.69(15)
O1 Zr12 O38 76.9(2)
O1 Zr12 O6 74.6(2)
O1 Zr12 O7 119.1(2)
O1 Zr12 O58 95.4(2)
O1 Zr12 O77 85.5(2)
O1 Zr12 O76 153.6(2)
O7 Zr12 Zr2 101.99(17)
O7 Zr12 Zr3 139.38(17)
O7 Zr12 Zr4 101.55(16)
O7 Zr12 O77 72.0(2)
O58 Zr12 Zr2 83.96(14)
O58 Zr12 Zr3 92.22(14)
O58 Zr12 Zr4 37.15(14)
O58 Zr12 O38 75.8(2)
O58 Zr12 O6 81.3(2)
O58 Zr12 O7 127.7(2)
O58 Zr12 O77 154.5(2)
O58 Zr12 O76 88.2(2)
O77 Zr12 Zr2 109.59(16)
O77 Zr12 Zr3 72.93(15)
O77 Zr12 Zr4 167.55(16)
O76 Zr12 Zr2 169.46(17)
O76 Zr12 Zr3 115.89(17)
O76 Zr12 Zr4 109.03(17)
O76 Zr12 O7 77.4(2)
O76 Zr12 O77 80.4(2)
Zr5 Zr13 Zr3 58.52(2)
O37 Zr13 Zr3 39.69(14)
O37 Zr13 Zr5 38.87(13)
O37 Zr13 O67 84.5(2)
O37 Zr13 O66 150.1(2)
O37 Zr13 O65 139.2(2)
O6 Zr13 Zr3 33.90(14)
O6 Zr13 Zr5 77.40(14)
O6 Zr13 O37 72.66(19)
O6 Zr13 O16 85.9(2)
O6 Zr13 O68 99.8(2)
O6 Zr13 O67 156.9(2)
O6 Zr13 O66 119.2(2)
O6 Zr13 O65 78.1(2)
O16 Zr13 Zr3 84.65(14)
O16 Zr13 Zr5 35.96(14)
O16 Zr13 O37 74.82(19)
O16 Zr13 O68 152.6(2)
O16 Zr13 O67 85.4(2)
O16 Zr13 O66 78.7(2)
O16 Zr13 O65 131.0(2)
O68 Zr13 Zr3 85.51(17)
O68 Zr13 Zr5 118.85(17)
O68 Zr13 O37 81.3(2)
O68 Zr13 O67 79.0(2)
O68 Zr13 O66 119.8(2)
O68 Zr13 O65 76.3(2)
O67 Zr13 Zr3 123.84(17)
O67 Zr13 Zr5 83.01(17)
O67 Zr13 O66 79.8(2)
O67 Zr13 O65 123.2(2)
O66 Zr13 Zr3 149.95(17)
O66 Zr13 Zr5 113.41(17)
O66 Zr13 O65 70.1(2)
O65 Zr13 Zr3 104.24(16)
O65 Zr13 Zr5 153.06(17)
Zr4 Zr14 Zr2 60.23(2)
O38 Zr14 Zr2 39.84(13)
O38 Zr14 Zr4 40.78(13)
O38 Zr14 O62 81.9(2)
O38 Zr14 O74 137.1(2)
O28 Zr14 Zr2 35.72(15)
O28 Zr14 Zr4 84.43(15)
O28 Zr14 O38 75.5(2)
O28 Zr14 O9 105.9(2)
O28 Zr14 O62 156.4(2)
O28 Zr14 O75 121.0(2)
O28 Zr14 O74 81.7(2)
O9 Zr14 Zr2 91.11(15)
O9 Zr14 Zr4 113.49(17)
O9 Zr14 O38 77.7(2)
O9 Zr14 O62 75.3(2)
O9 Zr14 O75 115.2(2)
O9 Zr14 O74 74.2(2)
O29 Zr14 Zr2 81.50(15)
O29 Zr14 Zr4 36.11(15)
O29 Zr14 O38 76.2(2)
O29 Zr14 O28 86.6(2)
O29 Zr14 O9 147.1(2)
O29 Zr14 O62 81.5(2)
O29 Zr14 O75 81.1(2)
O29 Zr14 O74 138.5(2)
O62 Zr14 Zr2 121.67(16)
O62 Zr14 Zr4 73.93(16)
O62 Zr14 O74 120.3(2)
O75 Zr14 Zr2 151.84(19)
O75 Zr14 Zr4 113.11(18)
O75 Zr14 O38 151.1(2)
O75 Zr14 O62 77.2(2)
O75 Zr14 O74 71.5(2)
O74 Zr14 Zr2 108.92(16)
O74 Zr14 Zr4 165.65(17)
Zr8 Zr15 Zr4 58.58(2)
O30 Zr15 Zr4 38.06(14)
O30 Zr15 Zr8 39.94(14)
O30 Zr15 O14 149.0(2)
O30 Zr15 O56 82.8(2)
O30 Zr15 O55 84.9(2)
O30 Zr15 O69 139.0(2)
O13 Zr15 Zr4 35.00(15)
O13 Zr15 Zr8 84.44(14)
O13 Zr15 O30 73.1(2)
O13 Zr15 O14 78.9(2)
O13 Zr15 O56 152.4(2)
O13 Zr15 O55 85.9(2)
O13 Zr15 O69 133.6(2)
O14 Zr15 Zr4 112.91(17)
O14 Zr15 Zr8 149.37(16)
O14 Zr15 O69 71.3(2)
O11 Zr15 Zr4 77.00(15)
O11 Zr15 Zr8 33.33(15)
O11 Zr15 O30 72.2(2)
O11 Zr15 O13 86.2(2)
O11 Zr15 O14 119.2(2)
O11 Zr15 O56 99.3(2)
O11 Zr15 O55 157.0(2)
O11 Zr15 O69 78.7(2)
O56 Zr15 Zr4 119.74(17)
O56 Zr15 Zr8 85.60(18)
O56 Zr15 O14 120.0(2)
O56 Zr15 O55 78.6(2)
O56 Zr15 O69 73.9(2)
O55 Zr15 Zr4 84.20(17)
O55 Zr15 Zr8 124.24(17)
O55 Zr15 O14 80.2(2)
O55 Zr15 O69 121.6(2)
O69 Zr15 Zr4 153.78(16)
O69 Zr15 Zr8 103.87(16)
O17 Zr16 Zr7 40.69(14)
O17 Zr16 O32 86.0(2)
O17 Zr16 O31 85.4(2)
O17 Zr16 O36 91.7(2)
O17 Zr16 O41 125.5(2)
O17 Zr16 O61 157.0(2)
O3 Zr16 Zr7 38.50(15)
O3 Zr16 O17 78.7(2)
O3 Zr16 O32 155.6(2)
O3 Zr16 O31 83.8(2)
O3 Zr16 O36 85.9(2)
O3 Zr16 O41 132.4(2)
O3 Zr16 O61 82.9(2)
O32 Zr16 Zr7 121.93(17)
O32 Zr16 O31 76.2(2)
O32 Zr16 O36 113.6(2)
O32 Zr16 O41 72.0(2)
O31 Zr16 Zr7 78.16(16)
O31 Zr16 O36 169.6(2)
O31 Zr16 O41 132.5(2)
O36 Zr16 Zr7 93.16(17)
O36 Zr16 O41 56.6(2)
O41 Zr16 Zr7 149.16(17)
O61 Zr16 Zr7 118.52(17)
O61 Zr16 O32 106.2(2)
O61 Zr16 O31 78.9(2)
O61 Zr16 O36 100.8(2)
O61 Zr16 O41 77.3(3)
Zr4 Zr17 Zr8 57.54(2)
O30 Zr17 Zr4 39.32(15)
O30 Zr17 Zr8 36.63(14)
O30 Zr17 O10 81.2(2)
O30 Zr17 O48 132.8(2)
O30 Zr17 O47 139.8(2)
O30 Zr17 O72 142.4(2)
O30 Zr17 O73 77.9(2)
O29 Zr17 Zr4 35.41(15)
O29 Zr17 Zr8 81.44(15)
O29 Zr17 O30 74.4(2)
O29 Zr17 O10 151.6(2)
O29 Zr17 O48 81.3(2)
O29 Zr17 O47 80.2(2)
O29 Zr17 O53 97.0(2)
O29 Zr17 O72 135.8(2)
O29 Zr17 O73 84.9(3)
O10 Zr17 Zr4 117.85(17)
O10 Zr17 Zr8 87.71(18)
O10 Zr17 O48 126.7(3)
O10 Zr17 O47 111.1(3)
O10 Zr17 O72 72.5(3)
O10 Zr17 O73 75.8(3)
O48 Zr17 Zr4 110.55(18)
O48 Zr17 Zr8 100.80(15)
O47 Zr17 Zr4 108.05(19)
O47 Zr17 Zr8 160.89(19)
O47 Zr17 O48 71.2(2)
O47 Zr17 O72 76.2(3)
O47 Zr17 O73 69.1(2)
O53 Zr17 Zr4 86.08(17)
O53 Zr17 Zr8 33.32(16)
O53 Zr17 O30 69.5(2)
O53 Zr17 O10 87.8(3)
O53 Zr17 O48 74.3(2)
O53 Zr17 O47 145.4(2)
O53 Zr17 O72 82.8(2)
O53 Zr17 O73 145.4(2)
O72 Zr17 Zr4 164.5(2)
O72 Zr17 Zr8 114.41(18)
O72 Zr17 O48 56.0(2)
O73 Zr17 Zr4 75.6(2)
O73 Zr17 Zr8 114.45(18)
O73 Zr17 O48 139.6(2)
O73 Zr17 O72 119.3(3)
O28 Zr18 Zr2 40.50(15)
O28 Zr18 O39 84.7(2)
O28 Zr18 O57 89.5(2)
O28 Zr18 O54 159.8(3)
O39 Zr18 Zr2 80.35(17)
O27 Zr18 Zr2 38.76(15)
O27 Zr18 O28 78.8(2)
O27 Zr18 O39 87.8(2)
O27 Zr18 O57 163.4(3)
O27 Zr18 O54 87.5(2)
O27 Zr18 O78 99.2(3)
O57 Zr18 Zr2 127.34(19)
O57 Zr18 O39 79.4(3)
O57 Zr18 O54 100.4(3)
O54 Zr18 Zr2 122.9(2)
O54 Zr18 O39 79.9(3)
O78 Zr18 Zr2 110.9(3)
O78 Zr18 O28 105.7(3)
O78 Zr18 O39 168.3(3)
O78 Zr18 O57 95.2(3)
O78 Zr18 O54 91.0(3)
Zr5 O37 Zr3 97.9(2)
Zr11 O37 Zr3 107.2(2)
Zr11 O37 Zr5 103.2(2)
Zr13 O37 Zr3 102.1(2)
Zr13 O37 Zr5 102.6(2)
Zr13 O37 Zr11 137.4(3)
C166 O40 Zr10 142.3(6)
Zr7 O43 Zr8 140.5(3)
Zr9 O43 Zr7 109.6(2)
Zr9 O43 Zr8 105.9(2)
Zr1 O46 Zr5 107.2(2)
Zr1 O46 Zr11 140.0(3)
Zr11 O46 Zr5 109.9(2)
Zr4 O30 Zr8 98.4(2)
Zr15 O30 Zr4 104.5(2)
Zr15 O30 Zr8 101.9(2)
Zr15 O30 Zr17 136.7(3)
Zr17 O30 Zr4 101.5(2)
Zr17 O30 Zr8 107.9(2)
Zr6 O13 Zr4 104.3(2)
Zr6 O13 Zr15 130.7(3)
Zr15 O13 Zr4 110.2(2)
Zr4 O38 Zr2 99.8(2)
Zr4 O38 Zr14 97.9(2)
Zr12 O38 Zr2 98.84(19)
Zr12 O38 Zr4 103.3(2)
Zr12 O38 Zr14 147.9(3)
Zr14 O38 Zr2 101.1(2)
Zr14 O28 Zr2 111.0(2)
Zr18 O28 Zr2 102.0(2)
Zr18 O28 Zr14 141.5(3)
C100 O33 Zr1 133.7(6)
Zr1 O44 Zr7 102.59(19)
Zr5 O44 Zr1 98.99(19)
Zr5 O44 Zr7 100.70(19)
Zr9 O44 Zr1 146.5(2)
Zr9 O44 Zr5 102.7(2)
Zr9 O44 Zr7 98.12(19)
C146 O19 Zr11 89.3(6)
C140 O35 Zr7 134.4(6)
Zr3 O6 Zr12 105.6(2)
Zr13 O6 Zr3 113.0(2)
Zr13 O6 Zr12 140.0(3)
Zr7 O2 Zr2 142.5(3)
Zr10 O2 Zr2 108.9(2)
Zr10 O2 Zr7 108.6(2)
C2 O25 Zr10 145.3(6)
C116 O34 Zr10 138.3(6)
Zr1 O17 Zr7 110.7(2)
Zr1 O17 Zr16 143.6(3)
Zr16 O17 Zr7 101.6(2)
Zr2 O1 Zr3 138.2(3)
Zr12 O1 Zr2 110.1(2)
Zr12 O1 Zr3 105.7(2)
Zr2 O45 Zr4 110.4(2)
Zr8 O45 Zr2 137.2(3)
Zr8 O45 Zr4 108.3(2)
Zr10 O3 Zr7 105.5(2)
Zr16 O3 Zr7 105.4(2)
Zr16 O3 Zr10 148.7(3)
C67 O26 Zr10 141.8(6)
C8 O14 Zr15 137.1(6)
Zr6 O16 Zr5 105.4(2)
Zr6 O16 Zr13 130.9(3)
Zr13 O16 Zr5 109.0(2)
C14 O21 Zr1 138.7(6)
C67 O42 Zr8 160.7(6)
C39 O8 Zr2 136.1(7)
C107 O18 Zr1 138.5(6)
C3 O9 Zr14 136.6(6)
Zr14 O29 Zr4 108.6(3)
Zr14 O29 Zr17 139.4(3)
Zr17 O29 Zr4 109.7(3)
C39 O39 Zr18 127.5(6)
Zr6 O50 Zr5 103.7(2)
Zr6 O50 Zr9 149.6(3)
Zr9 O50 Zr5 106.5(2)
C1 O10 Zr17 145.0(6)
Zr10 O27 Zr2 107.0(2)
Zr18 O27 Zr2 105.2(2)
Zr18 O27 Zr10 147.4(3)
C166 O5 Zr3 159.3(5)
C14 O22 Zr11 135.1(6)
C107 O32 Zr16 128.2(6)
C93 O24 Zr1 132.7(6)
C140 O31 Zr16 129.6(6)
C121 O23 Zr11 148.5(6)
C3 O7 Zr12 139.5(6)
C7 O36 Zr16 94.6(6)
C7 O41 Zr16 95.0(6)
Zr8 O11 Zr9 105.9(2)
Zr15 O11 Zr8 114.2(2)
Zr15 O11 Zr9 138.3(3)
C146 O20 Zr11 96.6(6)
C167 O12 Zr9 131.8(6)
C59 O4 Zr3 129.4(6)
C8 O15 Zr6 135.7(6)
C87 O48 Zr17 89.9(6)
C131 O47 Zr17 129.8(6)
Zr6 O58 Zr4 102.6(2)
Zr6 O58 Zr12 149.8(3)
Zr12 O58 Zr4 107.4(2)
C126 O49 Zr4 132.4(6)
Zr11 O52 Zr3 112.3(2)
H52 O52 Zr3 159(8)
H52 O52 Zr11 87(8)
C1 O56 Zr15 139.4(7)
C132 O55 Zr15 137.4(6)
C6 O51 Zr11 139.1(6)
Zr17 O53 Zr8 113.4(3)
H53 O53 Zr8 117(6)
H53 O53 Zr17 129(6)
C163 O57 Zr18 129.2(6)
C2 O54 Zr18 134.3(6)
Zr3 O59 Zr5 107.6(2)
Zr3 O59 Zr7 136.7(3)
Zr5 O59 Zr7 111.3(2)
C100 O60 Zr9 136.5(6)
C116 O61 Zr16 128.3(6)
C126 O62 Zr14 131.1(6)
C73 O63 Zr9 127.5(6)
C93 O64 Zr5 130.0(6)
C6 O68 Zr13 144.3(6)
C121 O67 Zr13 135.9(6)
C21 O66 Zr13 134.5(6)
C52 O65 Zr13 129.1(6)
O10 C1 O56 122.9(9)
O10 C1 C80 119.7(10)
O56 C1 C80 117.4(9)
O25 C2 C33 117.7(9)
O54 C2 O25 124.8(9)
O54 C2 C33 117.3(9)
O9 C3 C46 115.7(10)
O7 C3 O9 125.6(9)
O7 C3 C46 118.7(10)
C73 O69 Zr15 126.1(6)
C21 O70 Zr6 136.2(6)
C167 O71 Zr8 128.6(6)
C10 C4 C5 118.6(10)
C4 C5 C6 120.1(9)
C4 C5 C9 119.5(9)
C9 C5 C6 120.3(9)
O51 C6 O68 124.2(9)
O51 C6 C5 121.0(8)
O68 C6 C5 114.9(8)
O36 C7 C173 124.5(9)
O41 C7 O36 113.8(9)
O41 C7 C173 121.8(9)
O14 C8 O15 125.1(9)
O14 C8 C27 118.3(9)
O15 C8 C27 116.6(8)
C87 O72 Zr17 95.1(6)
C59 O77 Zr12 131.9(6)
C52 O76 Zr12 129.8(6)
C131 O75 Zr14 137.7(7)
C163 O74 Zr14 140.3(7)
C132 O73 Zr17 143.6(7)
C182 O78 Zr18 176.8(10)
C12 C9 C5 121.5(10)
C4 C10 C11 122.0(10)
C12 C11 C10 118.6(11)
C11 C12 C9 119.7(11)
C15 C13 C14 120.2(10)
C15 C13 C16 120.3(10)
C16 C13 C14 119.3(11)
O21 C14 C13 118.4(9)
O22 C14 O21 125.8(9)
O22 C14 C13 115.8(9)
C13 C15 C17 119.9(12)
C18 C16 C13 118.7(12)
C19 C17 C15 119.8(14)
C16 C18 C19 121.1(13)
C17 C19 C18 120.1(13)
C22 C20 C21 121.6(10)
C22 C20 C23 118.4(9)
C23 C20 C21 120.0(9)
O66 C21 O70 123.7(8)
O66 C21 C20 117.9(9)
O70 C21 C20 118.4(8)
C20 C22 C26 119.9(11)
C20 C23 C24 120.1(11)
C25 C24 C23 121.0(13)
C26 C25 C24 119.5(12)
C25 C26 C22 120.9(12)
C28 C32 C31 120.0
C32 C28 C27 120.0
C28 C27 C8 119.7(6)
C29 C27 C8 120.3(6)
C29 C27 C28 120.0
C27 C29 C30 120.0
C31 C30 C29 120.0
C30 C31 C32 120.0
C34 C33 C2 122.0(7)
C34 C33 C37 120.0
C37 C33 C2 118.0(7)
C33 C34 C36 120.0
C35 C36 C34 120.0
C38 C35 C36 120.0
C35 C38 C37 120.0
C38 C37 C33 120.0
O8 C39 O39 122.9(10)
O8 C39 C40 118.7(10)
O39 C39 C40 118.5(10)
C42 C40 C39 120.3(11)
C42 C40 C44 119.6(12)
C44 C40 C39 120.1(13)
C43 C41 C42 118.6(16)
C40 C42 C41 120.4(13)
C45 C43 C41 118.7(19)
C45 C44 C40 119.9(15)
C43 C45 C44 122.7(19)
C47 C46 C3 118.3(11)
C47 C46 C49 121.3(11)
C49 C46 C3 120.3(11)
C46 C47 C51 122.1(13)
C51 C48 C50 122.9(16)
C46 C49 C50 117.9(13)
C48 C50 C49 117.7(14)
C48 C51 C47 118.1(17)
O65 C52 C53 115.1(10)
O76 C52 O65 124.8(8)
O76 C52 C53 120.2(10)
C55 C53 C52 120.3(11)
C55 C53 C57 116.8(10)
C57 C53 C52 122.8(11)
C56 C54 C55 117.4(14)
C53 C55 C54 121.6(13)
C58 C56 C54 122.1(14)
C58 C57 C53 124.0(14)
C56 C58 C57 118.0(16)
O4 C59 C61 116.7(9)
O77 C59 O4 124.3(9)
O77 C59 C61 118.9(8)
C61 C60 C62 123.7(10)
C60 C61 C59 121.2(9)
C65 C61 C59 121.6(10)
C65 C61 C60 116.9(10)
C63 C62 C60 117.7(11)
C62 C63 C64 122.0(12)
C63 C64 C65 117.8(12)
C61 C65 C64 121.7(12)
C68 C66 C69 120.0
C68 C66 C67 121.6(6)
C69 C66 C67 118.3(6)
C70 C68 C66 120.0
C68 C70 C72 120.0
C71 C72 C70 120.0
C72 C71 C69 120.0
C71 C69 C66 120.0
O26 C67 O42 123.8(9)
O26 C67 C66 117.9(8)
O42 C67 C66 118.4(8)
O63 C73 C75 117.0(9)
O69 C73 O63 122.1(9)
O69 C73 C75 120.9(9)
C75 C74 C76 119.1(13)
C74 C75 C73 118.4(11)
C77 C75 C73 120.9(11)
C77 C75 C74 120.6(11)
C78 C76 C74 120.2(15)
C75 C77 C79 119.0(13)
C76 C78 C79 121.6(15)
C78 C79 C77 119.4(14)
C81 C80 C1 123.6(10)
C81 C80 C83 117.5(12)
C83 C80 C1 118.5(12)
C80 C81 C82 122.2(13)
C85 C82 C81 121.1(17)
C80 C83 C84 118.7(13)
C85 C84 C83 119.0(15)
C82 C85 C84 121.1(17)
C89 C86 C88 120.0
C89 C86 C87 118.3(7)
C88 C86 C87 121.7(7)
C92 C89 C86 120.0
C90 C92 C89 120.0
C92 C90 C91 120.0
C88 C91 C90 120.0
C91 C88 C86 120.0
O48 C87 C86 118.8(10)
O72 C87 O48 118.5(10)
O72 C87 C86 122.6(9)
O24 C93 O64 124.5(9)
O24 C93 C94 118.0(9)
O64 C93 C94 117.5(10)
C95 C94 C93 121.3(10)
C95 C94 C98 119.7(10)
C98 C94 C93 119.0(11)
C96 C95 C94 121.1(12)
C95 C96 C97 120.6(15)
C96 C97 C99 121.3(15)
C94 C98 C99 118.2(12)
C97 C99 C98 118.3(14)
O33 C100 O60 124.2(8)
O33 C100 C102 120.1(9)
O60 C100 C102 115.7(9)
C103 C101 C102 120.5(12)
C101 C102 C100 122.1(10)
C104 C102 C100 119.4(11)
C104 C102 C101 118.5(11)
C105 C103 C101 123.5(15)
C102 C104 C106 117.2(13)
C106 C105 C103 116.7(16)
C105 C106 C104 123.6(15)
O18 C107 O32 122.5(9)
O18 C107 C109 118.8(9)
O32 C107 C109 118.6(9)
C109 C108 C110 119.3(12)
C108 C109 C107 118.7(10)
C111 C109 C107 119.9(10)
C111 C109 C108 121.3(11)
C112 C110 C108 120.2(15)
C109 C111 C113 118.6(12)
C110 C112 C113 121.9(16)
C112 C113 C111 118.6(13)
C115 C114 C116 120.9(10)
C117 C114 C115 119.1(10)
C117 C114 C116 119.9(10)
C161 C115 C114 118.7(11)
O34 C116 O61 124.0(9)
O34 C116 C114 119.8(9)
O61 C116 C114 116.1(9)
C118 C117 C114 119.7(11)
C160 C118 C117 122.0(13)
C120 C119 C121 121.9(9)
C120 C119 C122 120.9(10)
C122 C119 C121 117.2(9)
C119 C120 C123 118.1(11)
O23 C121 C119 115.3(9)
O67 C121 O23 123.6(9)
O67 C121 C119 121.0(9)
C124 C122 C119 120.0(11)
C120 C123 C153 121.4(13)
C153 C124 C122 118.2(12)
C127 C125 C126 119.8(9)
C127 C125 C128 121.2(10)
C128 C125 C126 119.0(10)
O49 C126 O62 126.0(8)
O49 C126 C125 117.5(9)
O62 C126 C125 116.4(9)
C125 C127 C129 120.4(12)
C125 C128 C156 118.6(12)
C127 C129 C157 119.7(13)
C134 C130 C132 120.1(10)
C135 C130 C132 119.8(11)
C135 C130 C134 120.1(10)
O47 C131 O75 127.4(10)
O47 C131 C133 118.0(11)
O75 C131 C133 114.6(11)
O55 C132 C130 117.5(9)
O73 C132 O55 125.4(9)
O73 C132 C130 116.9(9)
C136 C133 C131 119.2(13)
C136 C133 C138 120.4(13)
C138 C133 C131 120.4(13)
C154 C134 C130 117.8(12)
C130 C135 C139 120.3(12)
C133 C136 C137 119.4(17)
C158 C137 C136 122(2)
C133 C138 C159 119.3(17)
C135 C139 C155 120.4(14)
O35 C140 O31 124.3(9)
O35 C140 C141 118.6(8)
O31 C140 C141 117.1(8)
C144 C141 C140 120.5(6)
C144 C141 C143 120.0
C143 C141 C140 119.3(6)
C141 C144 C142 120.0
C144 C142 C194 120.0
C145 C194 C142 120.0
C143 C145 C194 120.0
C145 C143 C141 120.0
O19 C146 C147 120.2(10)
O20 C146 O19 117.4(9)
O20 C146 C147 122.3(9)
C149 C147 C146 118.9(8)
C149 C147 C148 120.0
C148 C147 C146 121.0(8)
C147 C149 C152 120.0
C151 C152 C149 120.0
C152 C151 C150 120.0
C148 C150 C151 120.0
C150 C148 C147 120.0
C124 C153 C123 121.0(12)
C155 C154 C134 123.7(16)
C154 C155 C139 117.3(15)
C157 C156 C128 119.5(13)
C129 C157 C156 120.5(13)
C137 C158 C159 121(2)
C158 C159 C138 118(2)
C118 C160 C161 119.9(12)
C160 C161 C115 120.6(12)
C164 C162 C163 119.2(11)
C164 C162 C165 120.4(10)
C165 C162 C163 120.4(10)
O57 C163 C162 115.2(9)
O74 C163 O57 123.5(9)
O74 C163 C162 121.4(10)
C162 C164 C190 120.6(11)
C162 C165 C189 119.5(12)
O40 C166 O5 123.1(9)
O40 C166 C176 117.9(9)
O5 C166 C176 119.0(9)
O12 C167 O71 125.0(9)
O12 C167 C168 116.9(9)
O71 C167 C168 118.1(9)
C170 C172 C171 120.0
C172 C170 C168 120.0
C170 C168 C167 119.1(8)
C170 C168 C169 120.0
C169 C168 C167 120.6(8)
C195 C169 C168 120.0
C169 C195 C171 120.0
C195 C171 C172 120.0
C174 C173 C7 121.3(12)
C174 C173 C175 117.4(12)
C175 C173 C7 121.3(11)
C173 C174 C193 119.0(15)
C173 C175 C191 120.1(14)
C177 C176 C166 118.1(10)
C177 C176 C178 120.5(10)
C178 C176 C166 121.4(10)
C176 C177 C196 120.7(13)
C176 C178 C179 118.9(12)
C180 C179 C178 118.6(13)
C196 C180 C179 120.8(13)
O78 C182 C181 120.3(14)
O79 C182 O78 121.7(13)
O79 C182 C181 117.4(15)
C185 C183 C181 120.0
C186 C185 C183 120.0
C185 C186 C187 120.0
C186 C187 C184 120.0
C181 C184 C187 120.0
C183 C181 C182 121.0(12)
C184 C181 C182 119.0(12)
C184 C181 C183 120.0
C190 C188 C189 120.2(12)
C165 C189 C188 119.6(13)
C164 C190 C188 119.5(12)
C192 C191 C175 123.0(17)
C193 C192 C191 116.4(19)
C192 C193 C174 123.5(17)
C180 C196 C177 120.3(14)

loop_
_geom_bond_atom_site_label_1
_geom_bond_atom_site_label_2
_geom_bond_distance
Zr1 Zr5 3.3234(11)
Zr1 Zr7 3.4874(11)
Zr1 O46 2.041(5)
Zr1 O33 2.191(6)
Zr1 O44 2.193(5)
Zr1 O17 2.038(5)
Zr1 O21 2.184(6)
Zr1 O18 2.186(6)
Zr1 O24 2.195(6)
Zr2 Zr4 3.4239(11)
Zr2 Zr10 3.3855(11)
Zr2 Zr12 3.3633(12)
Zr2 Zr14 3.4754(11)
Zr2 Zr18 3.2724(12)
Zr2 O38 2.269(5)
Zr2 O28 2.173(5)
Zr2 O2 2.091(5)
Zr2 O1 2.060(6)
Zr2 O45 2.077(5)
Zr2 O8 2.235(6)
Zr2 O27 2.123(5)
Zr3 Zr5 3.3354(11)
Zr3 Zr11 3.5472(12)
Zr3 Zr12 3.3205(11)
Zr3 Zr13 3.4276(11)
Zr3 O37 2.239(5)
Zr3 O6 2.077(5)
Zr3 O1 2.123(6)
Zr3 O5 2.188(6)
Zr3 O4 2.170(6)
Zr3 O52 2.146(6)
Zr3 O59 2.057(5)
Zr4 Zr6 3.2881(11)
Zr4 Zr8 3.3490(12)
Zr4 Zr12 3.4214(12)
Zr4 Zr14 3.3452(12)
Zr4 Zr17 3.3790(12)
Zr4 O30 2.185(5)
Zr4 O13 2.098(5)
Zr4 O38 2.206(5)
Zr4 O45 2.092(5)
Zr4 O29 2.080(5)
Zr4 O58 2.165(5)
Zr4 O49 2.146(6)
Zr5 Zr6 3.3106(11)
Zr5 Zr9 3.4000(12)
Zr5 Zr13 3.3960(11)
Zr5 O37 2.184(5)
Zr5 O46 2.087(5)
Zr5 O44 2.178(5)
Zr5 O16 2.109(5)
Zr5 O50 2.160(5)
Zr5 O59 2.077(5)
Zr5 O64 2.180(6)
Zr6 O13 2.067(5)
Zr6 O16 2.052(5)
Zr6 O50 2.048(5)
Zr6 O15 2.145(6)
Zr6 O58 2.049(5)
Zr6 O70 2.165(6)
Zr7 Zr9 3.3634(12)
Zr7 Zr10 3.3753(12)
Zr7 Zr16 3.3046(11)
Zr7 O43 2.067(5)
Zr7 O44 2.275(5)
Zr7 O35 2.248(6)
Zr7 O2 2.086(5)
Zr7 O17 2.199(5)
Zr7 O3 2.134(5)
Zr7 O59 2.076(5)
Zr8 Zr9 3.3276(11)
Zr8 Zr15 3.4132(12)
Zr8 Zr17 3.5709(12)
Zr8 O43 2.122(5)
Zr8 O30 2.239(5)
Zr8 O45 2.040(5)
Zr8 O42 2.175(6)
Zr8 O11 2.057(5)
Zr8 O53 2.137(6)
Zr8 O71 2.168(6)
Zr9 O43 2.048(5)
Zr9 O44 2.176(5)
Zr9 O50 2.082(5)
Zr9 O11 2.113(5)
Zr9 O12 2.265(6)
Zr9 O60 2.183(6)
Zr9 O63 2.210(6)
Zr10 O40 2.078(6)
Zr10 O2 2.070(5)
Zr10 O25 2.312(6)
Zr10 O34 2.186(6)
Zr10 O3 2.107(5)
Zr10 O26 2.113(6)
Zr10 O27 2.088(5)
Zr11 O37 2.168(5)
Zr11 O46 2.078(5)
Zr11 O19 2.374(6)
Zr11 O22 2.258(6)
Zr11 O23 2.184(6)
Zr11 O20 2.229(6)
Zr11 O52 2.124(6)
Zr11 O51 2.262(6)
Zr12 O38 2.158(5)
Zr12 O6 2.091(5)
Zr12 O1 2.043(5)
Zr12 O7 2.198(6)
Zr12 O58 2.080(5)
Zr12 O77 2.299(6)
Zr12 O76 2.181(6)
Zr13 O37 2.168(5)
Zr13 O6 2.033(5)
Zr13 O16 2.064(5)
Zr13 O68 2.105(6)
Zr13 O67 2.178(6)
Zr13 O66 2.182(6)
Zr13 O65 2.244(6)
Zr14 O38 2.231(5)
Zr14 O28 2.044(5)
Zr14 O9 2.176(7)
Zr14 O29 2.039(6)
Zr14 O62 2.235(6)
Zr14 O75 2.182(7)
Zr14 O74 2.278(7)
Zr15 O30 2.156(5)
Zr15 O13 2.088(6)
Zr15 O14 2.206(6)
Zr15 O11 2.007(5)
Zr15 O56 2.161(6)
Zr15 O55 2.182(6)
Zr15 O69 2.242(6)
Zr16 O17 2.063(5)
Zr16 O3 2.019(5)
Zr16 O32 2.168(6)
Zr16 O31 2.202(6)
Zr16 O36 2.250(6)
Zr16 O41 2.266(6)
Zr16 O61 2.161(6)
Zr17 O30 2.177(5)
Zr17 O29 2.052(6)
Zr17 O10 2.188(7)
Zr17 O48 2.349(6)
Zr17 O47 2.230(7)
Zr17 O53 2.135(6)
Zr17 O72 2.251(7)
Zr17 O73 2.239(7)
Zr18 O28 2.035(5)
Zr18 O39 2.183(7)
Zr18 O27 1.995(5)
Zr18 O57 2.123(6)
Zr18 O54 2.128(7)
Zr18 O78 2.006(9)
O40 C166 1.242(10)
O33 C100 1.263(10)
O19 C146 1.277(10)
O35 C140 1.247(10)
O25 C2 1.266(11)
O34 C116 1.220(11)
O26 C67 1.248(10)
O14 C8 1.234(10)
O21 C14 1.259(11)
O42 C67 1.259(10)
O8 C39 1.272(11)
O18 C107 1.252(10)
O9 C3 1.288(11)
O39 C39 1.297(12)
O10 C1 1.258(10)
O5 C166 1.276(10)
O22 C14 1.261(10)
O32 C107 1.265(10)
O24 C93 1.231(11)
O31 C140 1.262(10)
O23 C121 1.261(10)
O7 C3 1.220(11)
O36 C7 1.298(10)
O41 C7 1.260(10)
O20 C146 1.259(11)
O12 C167 1.240(11)
O4 C59 1.271(10)
O15 C8 1.289(10)
O48 C87 1.267(11)
O47 C131 1.242(12)
O49 C126 1.234(10)
O52 H52 1.00(2)
O56 C1 1.269(11)
O55 C132 1.264(10)
O51 C6 1.228(10)
O53 H53 0.99(2)
O57 C163 1.283(11)
O54 C2 1.246(11)
O60 C100 1.271(10)
O61 C116 1.312(10)
O62 C126 1.267(10)
O63 C73 1.300(10)
O64 C93 1.277(10)
O68 C6 1.297(10)
O67 C121 1.259(10)
O66 C21 1.254(10)
O65 C52 1.289(11)
C1 C80 1.474(14)
C2 C33 1.486(10)
C3 C46 1.483(13)
O69 C73 1.256(10)
O70 C21 1.276(10)
O71 C167 1.287(11)
C4 C5 1.374(12)
C4 C10 1.370(12)
C5 C6 1.484(12)
C5 C9 1.392(12)
C7 C173 1.447(13)
C8 C27 1.485(10)
O72 C87 1.246(12)
O77 C59 1.268(10)
O76 C52 1.257(11)
O75 C131 1.319(12)
O74 C163 1.243(11)
O73 C132 1.230(10)
O78 C182 1.271(16)
C9 C12 1.381(13)
C10 C11 1.419(15)
C11 C12 1.352(14)
C13 C14 1.503(13)
C13 C15 1.369(13)
C13 C16 1.384(13)
C15 C17 1.379(14)
C16 C18 1.362(15)
C17 C19 1.355(17)
C18 C19 1.371(17)
C20 C21 1.470(12)
C20 C22 1.369(13)
C20 C23 1.379(13)
C22 C26 1.404(14)
C23 C24 1.376(14)
C24 C25 1.363(17)
C25 C26 1.327(16)
C32 C28 1.3900
C32 C31 1.3900
C28 C27 1.3900
C27 C29 1.3900
C29 C30 1.3900
C30 C31 1.3900
C33 C34 1.3900
C33 C37 1.3900
C34 C36 1.3900
C36 C35 1.3900
C35 C38 1.3900
C38 C37 1.3900
C39 C40 1.494(14)
C40 C42 1.335(14)
C40 C44 1.366(15)
C41 C42 1.406(16)
C41 C43 1.40(2)
C43 C45 1.32(2)
C44 C45 1.356(18)
C46 C47 1.349(14)
C46 C49 1.359(15)
C47 C51 1.367(16)
C48 C50 1.386(18)
C48 C51 1.335(18)
C49 C50 1.434(17)
C52 C53 1.468(13)
C53 C55 1.337(14)
C53 C57 1.398(15)
C54 C55 1.403(15)
C54 C56 1.40(2)
C56 C58 1.33(2)
C57 C58 1.342(15)
C59 C61 1.459(13)
C60 C61 1.387(13)
C60 C62 1.383(13)
C61 C65 1.378(13)
C62 C63 1.368(15)
C63 C64 1.395(17)
C64 C65 1.415(15)
C66 C68 1.3900
C66 C69 1.3900
C66 C67 1.477(10)
C68 C70 1.3900
C70 C72 1.3900
C72 C71 1.3900
C71 C69 1.3900
C73 C75 1.489(13)
C74 C75 1.381(15)
C74 C76 1.394(15)
C75 C77 1.356(14)
C76 C78 1.330(19)
C77 C79 1.411(16)
C78 C79 1.357(19)
C80 C81 1.349(15)
C80 C83 1.381(12)
C81 C82 1.363(16)
C82 C85 1.303(19)
C83 C84 1.446(17)
C84 C85 1.34(2)
C86 C89 1.3900
C86 C88 1.3900
C86 C87 1.460(11)
C89 C92 1.3900
C92 C90 1.3900
C90 C91 1.3900
C91 C88 1.3900
C93 C94 1.486(13)
C94 C95 1.381(14)
C94 C98 1.407(14)
C95 C96 1.361(15)
C96 C97 1.353(19)
C97 C99 1.385(19)
C98 C99 1.442(16)
C100 C102 1.481(13)
C101 C102 1.392(14)
C101 C103 1.361(15)
C102 C104 1.361(15)
C103 C105 1.338(19)
C104 C106 1.447(17)
C105 C106 1.330(19)
C107 C109 1.488(13)
C108 C109 1.376(13)
C108 C110 1.406(16)
C109 C111 1.325(13)
C110 C112 1.300(18)
C111 C113 1.444(16)
C112 C113 1.370(19)
C114 C115 1.416(13)
C114 C116 1.502(13)
C114 C117 1.398(13)
C115 C161 1.403(14)
C117 C118 1.380(14)
C118 C160 1.351(16)
C119 C120 1.365(12)
C119 C121 1.507(13)
C119 C122 1.432(13)
C120 C123 1.384(15)
C122 C124 1.380(14)
C123 C153 1.386(17)
C124 C153 1.383(16)
C125 C126 1.498(13)
C125 C127 1.350(13)
C125 C128 1.388(13)
C127 C129 1.368(15)
C128 C156 1.386(15)
C129 C157 1.374(17)
C130 C132 1.453(13)
C130 C134 1.411(13)
C130 C135 1.354(14)
C131 C133 1.514(14)
C133 C136 1.300(16)
C133 C138 1.377(17)
C134 C154 1.379(16)
C135 C139 1.372(17)
C136 C137 1.39(2)
C137 C158 1.31(3)
C138 C159 1.428(18)
C139 C155 1.42(2)
C140 C141 1.460(10)
C141 C144 1.3900
C141 C143 1.3900
C144 C142 1.3900
C142 C194 1.3900
C194 C145 1.3900
C145 C143 1.3900
C146 C147 1.422(11)
C147 C149 1.3900
C147 C148 1.3900
C149 C152 1.3900
C152 C151 1.3900
C151 C150 1.3900
C150 C148 1.3900
C154 C155 1.331(19)
C156 C157 1.382(17)
C158 C159 1.33(3)
C160 C161 1.382(16)
C162 C163 1.490(13)
C162 C164 1.366(14)
C162 C165 1.370(14)
C164 C190 1.364(15)
C165 C189 1.378(15)
C166 C176 1.484(13)
C167 C168 1.505(11)
C172 C170 1.3900
C172 C171 1.3900
C170 C168 1.3900
C168 C169 1.3900
C169 C195 1.3900
C195 C171 1.3900
C173 C174 1.334(15)
C173 C175 1.336(15)
C174 C193 1.409(19)
C175 C191 1.383(17)
C176 C177 1.365(13)
C176 C178 1.372(13)
C177 C196 1.376(16)
C178 C179 1.425(14)
C179 C180 1.390(17)
C180 C196 1.348(18)
C182 C181 1.466(14)
C182 O79 1.258(15)
C183 C185 1.3900
C183 C181 1.3900
C185 C186 1.3900
C186 C187 1.3900
C187 C184 1.3900
C184 C181 1.3900
C188 C189 1.382(16)
C188 C190 1.372(16)
C191 C192 1.30(2)
C192 C193 1.28(2)

loop_
_platon_squeeze_void_nr
_platon_squeeze_void_average_x
_platon_squeeze_void_average_y
_platon_squeeze_void_average_z
_platon_squeeze_void_volume
_platon_squeeze_void_count_electrons
_platon_squeeze_void_content
1 0.053 0.370 0.121 9 2 ' '
2 0.053 0.130 0.621 9 2 ' '
3 0.279 0.223 0.090 389 92 ' '
4 0.279 0.277 0.590 390 93 ' '
5 0.136 -0.005 0.134 9 2 ' '
6 0.136 0.505 0.634 9 2 ' '
7 0.152 0.574 0.032 15 4 ' '
8 0.152 0.926 0.532 15 3 ' '
9 0.456 0.654 0.223 57 16 ' '
10 0.456 0.846 0.723 57 16 ' '
11 0.544 0.154 0.277 57 16 ' '
12 0.544 0.346 0.777 57 16 ' '
13 0.722 0.724 0.410 391 93 ' '
14 0.722 0.776 0.910 391 94 ' '
15 0.848 0.074 0.468 15 3 ' '
16 0.848 0.426 0.968 15 4 ' '
17 0.864 0.495 0.366 9 2 ' '
18 0.864 0.005 0.866 9 2 ' '
19 0.954 0.875 0.377 8 2 ' '
20 0.954 0.625 0.877 7 1 ' '
